data_4133252
loop_
_publ_author_name
'R\"osel, S\"oren'
'Becker, Jonathan'
'Allen, Wesley D.'
'Schreiner, Peter R.'

_publ_section_title
;
 Probing the Delicate Balance between Pauli Repulsion and London
 Dispersion with Triphenylmethyl Derivatives.
;
_journal_issue 43
_journal_name_full 'Journal of the American Chemical Society'
_journal_page_first 14421
_journal_page_last 14432
_journal_paper_doi 10.1021/jacs.8b09145
_journal_volume 140
_journal_year 2018
_chemical_formula_sum 'C110 H151'
_chemical_formula_weight 1473.30
_space_group_crystal_system monoclinic
_space_group_IT_number 14
_space_group_name_Hall '-P 2ybc'
_space_group_name_H-M_alt 'P 1 21/c 1'
_atom_sites_solution_hydrogens geom
_atom_sites_solution_primary direct
_atom_sites_solution_secondary difmap
_audit_creation_method SHELXL-2016/6
_cell_angle_alpha 90
_cell_angle_beta 93.788(2)
_cell_angle_gamma 90
_cell_formula_units_Z 4
_cell_length_a 20.4052(16)
_cell_length_b 18.9266(14)
_cell_length_c 23.2520(17)
_cell_measurement_reflns_used 9694
_cell_measurement_temperature 100(2)
_cell_measurement_theta_max 28.30
_cell_measurement_theta_min 2.24
_cell_volume 8960.3(12)
_computing_cell_refinement 'SAINT 7.46A (Bruker-AXS, 2015)'
_computing_data_collection 'APEX2 v2011.4.0 (Bruker-AXS, 2015)'
_computing_data_reduction 'SAINT 7.46A (Bruker-AXS, 2015)'
_computing_molecular_graphics 'Bruker SHELXTL'
_computing_publication_material 'Bruker SHELXTL'
_computing_structure_refinement 'SHELXL-2016/6 (Sheldrick, 2016)'
_computing_structure_solution 'SHELXT-2015 (Sheldrick, 2015)'
_diffrn_ambient_temperature 100(2)
_diffrn_measured_fraction_theta_full 0.999
_diffrn_measured_fraction_theta_max 0.999
_diffrn_measurement_device_type 'Bruker PHOTON100'
_diffrn_measurement_method '\f and \w scans'
_diffrn_radiation_type MoK\a
_diffrn_radiation_wavelength 0.71073
_diffrn_reflns_av_R_equivalents 0.0585
_diffrn_reflns_av_unetI/netI 0.0348
_diffrn_reflns_Laue_measured_fraction_full 0.999
_diffrn_reflns_Laue_measured_fraction_max 0.999
_diffrn_reflns_limit_h_max 26
_diffrn_reflns_limit_h_min -26
_diffrn_reflns_limit_k_max 24
_diffrn_reflns_limit_k_min -24
_diffrn_reflns_limit_l_max 30
_diffrn_reflns_limit_l_min -29
_diffrn_reflns_number 175295
_diffrn_reflns_point_group_measured_fraction_full 0.999
_diffrn_reflns_point_group_measured_fraction_max 0.999
_diffrn_reflns_theta_full 25.242
_diffrn_reflns_theta_max 27.878
_diffrn_reflns_theta_min 2.238
_diffrn_source 'I\mS micro-focus sealed tube, multilayer optics'
_exptl_absorpt_coefficient_mu 0.061
_exptl_absorpt_correction_T_max 0.7457
_exptl_absorpt_correction_T_min 0.6802
_exptl_absorpt_correction_type multi-scan
_exptl_absorpt_process_details 'SADABS (Sheldrick, 2009)'
_exptl_crystal_colour colourless
_exptl_crystal_density_diffrn 1.092
_exptl_crystal_density_method 'not measured'
_exptl_crystal_description block
_exptl_crystal_F_000 3244
_exptl_crystal_size_max 1.057
_exptl_crystal_size_mid 0.650
_exptl_crystal_size_min 0.522
_refine_diff_density_max 1.118
_refine_diff_density_min -0.474
_refine_diff_density_rms 0.080
_refine_ls_extinction_coef 0.0037(3)
_refine_ls_extinction_expression Fc^*^=kFc[1+0.001xFc^2^\l^3^/sin(2\q)]^-1/4^
_refine_ls_extinction_method 'SHELXL-2016/6 (Sheldrick 2016)'
_refine_ls_goodness_of_fit_ref 1.029
_refine_ls_hydrogen_treatment constr
_refine_ls_matrix_type full
_refine_ls_number_parameters 1796
_refine_ls_number_reflns 21362
_refine_ls_number_restraints 23134
_refine_ls_restrained_S_all 1.932
_refine_ls_R_factor_all 0.0857
_refine_ls_R_factor_gt 0.0663
_refine_ls_shift/su_max 0.000
_refine_ls_shift/su_mean 0.000
_refine_ls_structure_factor_coef Fsqd
_refine_ls_weighting_details 'w=1/[\s^2^(Fo^2^)+(0.0877P)^2^+6.2307P] where P=(Fo^2^+2Fc^2^)/3'
_refine_ls_weighting_scheme calc
_refine_ls_wR_factor_gt 0.1679
_refine_ls_wR_factor_ref 0.1827
_reflns_Friedel_coverage 0.000
_reflns_number_gt 16678
_reflns_number_total 21362
_reflns_threshold_expression 'I > 2\s(I)'
_cod_data_source_file D17052.cif
_cod_data_source_block D17052
_cod_original_sg_symbol_H-M 'P 21/c'
_cod_database_code 4133252
_shelx_shelxl_version_number 2016/6
_shelx_space_group_comment
; 
The symmetry employed for this shelxl refinement is uniquely defined 
by the following loop, which should always be used as a source of 
symmetry information in preference to the above space-group names. 
They are only intended as comments. 
;
_shelx_estimated_absorpt_t_min 0.939
_shelx_estimated_absorpt_t_max 0.969

loop_
_space_group_symop_operation_xyz
'x, y, z'
'-x, y+1/2, -z+1/2'
'-x, -y, -z'
'x, -y-1/2, z-1/2'

loop_
_atom_site_label
_atom_site_type_symbol
_atom_site_fract_x
_atom_site_fract_y
_atom_site_fract_z
_atom_site_U_iso_or_equiv
_atom_site_adp_type
_atom_site_occupancy
_atom_site_site_symmetry_order
_atom_site_calc_flag
_atom_site_refinement_flags_posn
_atom_site_refinement_flags_adp
_atom_site_refinement_flags_occupancy
_atom_site_disorder_assembly
_atom_site_disorder_group
C1 C 0.24367(8) 0.50545(9) 0.69053(7) 0.0231(3) Uani 1 1 d D U . . .
H1 H 0.256670 0.556180 0.687415 0.028 Uiso 1 1 calc R U . A 1
C11 C 0.2983(2) 0.4698(3) 0.72865(16) 0.0211(9) Uani 0.763(3) 1 d D U P B 1
C12 C 0.36183(18) 0.4961(2) 0.73363(19) 0.0175(7) Uani 0.763(3) 1 d D U P B 1
H12 H 0.371253 0.538016 0.713307 0.021 Uiso 0.763(3) 1 calc R U P B 1
C13 C 0.41278(15) 0.46361(17) 0.76726(18) 0.0169(7) Uani 0.763(3) 1 d D U P B 1
C14 C 0.3973(2) 0.40298(16) 0.7976(2) 0.0186(7) Uani 0.763(3) 1 d D U P B 1
H14 H 0.430658 0.379724 0.820865 0.022 Uiso 0.763(3) 1 calc R U P B 1
C15 C 0.3326(3) 0.3755(3) 0.7941(4) 0.0239(11) Uani 0.763(3) 1 d D U P B 1
C16 C 0.2847(4) 0.4078(5) 0.7579(5) 0.0246(12) Uani 0.763(3) 1 d D U P B 1
H16 H 0.242213 0.387286 0.753030 0.030 Uiso 0.763(3) 1 calc R U P B 1
C17 C 0.48192(10) 0.49384(12) 0.76652(10) 0.0169(4) Uani 0.763(3) 1 d D U P B 1
H17 H 0.494724 0.489806 0.725871 0.020 Uiso 0.763(3) 1 calc R U P B 1
C18 C 0.48629(9) 0.57274(11) 0.78209(9) 0.0215(5) Uani 0.763(3) 1 d D U P B 1
H18A H 0.453170 0.599588 0.757937 0.026 Uiso 0.763(3) 1 calc R U P B 1
H18B H 0.477009 0.579403 0.822991 0.026 Uiso 0.763(3) 1 calc R U P B 1
C19 C 0.55509(10) 0.60023(12) 0.77210(12) 0.0240(5) Uani 0.763(3) 1 d D U P B 1
H19A H 0.563822 0.594128 0.731019 0.029 Uiso 0.763(3) 1 calc R U P B 1
H19B H 0.557441 0.651325 0.781132 0.029 Uiso 0.763(3) 1 calc R U P B 1
C20 C 0.60700(11) 0.56114(13) 0.80948(11) 0.0260(5) Uani 0.763(3) 1 d D U P B 1
H20A H 0.600473 0.570261 0.850641 0.031 Uiso 0.763(3) 1 calc R U P B 1
H20B H 0.651127 0.578636 0.801235 0.031 Uiso 0.763(3) 1 calc R U P B 1
C21 C 0.60276(10) 0.48216(12) 0.79772(11) 0.0290(5) Uani 0.763(3) 1 d D U P B 1
H21A H 0.633961 0.457163 0.825079 0.035 Uiso 0.763(3) 1 calc R U P B 1
H21B H 0.615997 0.472754 0.758243 0.035 Uiso 0.763(3) 1 calc R U P B 1
C22 C 0.53346(11) 0.45289(13) 0.80362(11) 0.0235(5) Uani 0.763(3) 1 d D U P B 1
H22A H 0.532238 0.402571 0.791983 0.028 Uiso 0.763(3) 1 calc R U P B 1
H22B H 0.522807 0.455543 0.844489 0.028 Uiso 0.763(3) 1 calc R U P B 1
C23 C 0.3228(3) 0.3064(3) 0.8270(3) 0.0267(7) Uani 0.763(3) 1 d D U P B 1
H23 H 0.360860 0.303332 0.856228 0.032 Uiso 0.763(3) 1 calc R U P B 1
C24 C 0.3273(4) 0.2435(3) 0.7908(3) 0.0405(14) Uani 0.763(3) 1 d D U P B 1
H24A H 0.369803 0.244172 0.772679 0.049 Uiso 0.763(3) 1 calc R U P B 1
H24B H 0.291892 0.245249 0.759581 0.049 Uiso 0.763(3) 1 calc R U P B 1
C25 C 0.3216(2) 0.1734(2) 0.82438(16) 0.0293(7) Uani 0.763(3) 1 d D U P B 1
H25A H 0.320063 0.133317 0.796936 0.035 Uiso 0.763(3) 1 calc R U P B 1
H25B H 0.360834 0.167400 0.851273 0.035 Uiso 0.763(3) 1 calc R U P B 1
C26 C 0.2602(2) 0.1723(2) 0.8582(2) 0.0297(8) Uani 0.763(3) 1 d D U P B 1
H26A H 0.260236 0.129162 0.882252 0.036 Uiso 0.763(3) 1 calc R U P B 1
H26B H 0.220754 0.171086 0.831060 0.036 Uiso 0.763(3) 1 calc R U P B 1
C27 C 0.2578(4) 0.2375(3) 0.8966(3) 0.0323(10) Uani 0.763(3) 1 d D U P B 1
H27A H 0.294898 0.235963 0.926217 0.039 Uiso 0.763(3) 1 calc R U P B 1
H27B H 0.216470 0.236991 0.916661 0.039 Uiso 0.763(3) 1 calc R U P B 1
C28 C 0.2615(3) 0.3065(3) 0.8616(3) 0.0250(8) Uani 0.763(3) 1 d D U P B 1
H28A H 0.221760 0.310953 0.835032 0.030 Uiso 0.763(3) 1 calc R U P B 1
H28B H 0.262955 0.347448 0.888112 0.030 Uiso 0.763(3) 1 calc R U P B 1
C11A C 0.2908(7) 0.4653(8) 0.7327(4) 0.018(2) Uani 0.237(3) 1 d D U P B 2
C12A C 0.3475(6) 0.5058(9) 0.7387(6) 0.022(3) Uani 0.237(3) 1 d D U P B 2
H12A H 0.350060 0.550335 0.720044 0.027 Uiso 0.237(3) 1 calc R U P B 2
C13A C 0.4006(5) 0.4793(6) 0.7728(6) 0.020(2) Uani 0.237(3) 1 d D U P B 2
C14A C 0.3939(8) 0.4163(7) 0.8016(8) 0.0186(7) Uani 0.237(3) 1 d D U P B 2
H14A H 0.429016 0.401574 0.827701 0.022 Uiso 0.237(3) 1 calc R U P B 2
C15A C 0.3396(9) 0.3735(9) 0.7948(10) 0.017(2) Uani 0.237(3) 1 d D U P B 2
C16A C 0.2850(12) 0.4026(15) 0.7624(15) 0.019(3) Uani 0.237(3) 1 d D U P B 2
H16A H 0.243943 0.378796 0.761037 0.023 Uiso 0.237(3) 1 calc R U P B 2
C17A C 0.4649(4) 0.5205(5) 0.7836(3) 0.0281(16) Uani 0.237(3) 1 d D U P B 2
H17A H 0.454393 0.563858 0.805739 0.034 Uiso 0.237(3) 1 calc R U P B 2
C18A C 0.4908(3) 0.5450(5) 0.7273(3) 0.0357(18) Uani 0.237(3) 1 d D U P B 2
H18C H 0.456809 0.573747 0.705929 0.043 Uiso 0.237(3) 1 calc R U P B 2
H18D H 0.499950 0.503302 0.703452 0.043 Uiso 0.237(3) 1 calc R U P B 2
C19A C 0.5538(4) 0.5890(6) 0.7371(5) 0.046(2) Uani 0.237(3) 1 d D U P B 2
H19C H 0.571149 0.600285 0.699392 0.055 Uiso 0.237(3) 1 calc R U P B 2
H19D H 0.543450 0.634004 0.756142 0.055 Uiso 0.237(3) 1 calc R U P B 2
C20A C 0.6050(4) 0.5497(6) 0.7737(5) 0.049(2) Uani 0.237(3) 1 d D U P B 2
H20C H 0.643303 0.581064 0.782166 0.059 Uiso 0.237(3) 1 calc R U P B 2
H20D H 0.620059 0.508497 0.751941 0.059 Uiso 0.237(3) 1 calc R U P B 2
C21A C 0.5796(4) 0.5244(5) 0.8300(4) 0.042(2) Uani 0.237(3) 1 d D U P B 2
H21C H 0.570324 0.565826 0.854218 0.050 Uiso 0.237(3) 1 calc R U P B 2
H21D H 0.613913 0.495744 0.851115 0.050 Uiso 0.237(3) 1 calc R U P B 2
C22A C 0.5170(4) 0.4802(5) 0.8199(4) 0.0355(19) Uani 0.237(3) 1 d D U P B 2
H22C H 0.527499 0.435659 0.800171 0.043 Uiso 0.237(3) 1 calc R U P B 2
H22D H 0.499880 0.467909 0.857519 0.043 Uiso 0.237(3) 1 calc R U P B 2
C23A C 0.3285(12) 0.3101(8) 0.8321(9) 0.0267(7) Uani 0.237(3) 1 d D U P B 2
H23A H 0.367079 0.305802 0.860690 0.032 Uiso 0.237(3) 1 calc R U P B 2
C24A C 0.3255(7) 0.2369(8) 0.7916(6) 0.019(3) Uani 0.237(3) 1 d D U P B 2
H24C H 0.285639 0.235590 0.764899 0.023 Uiso 0.237(3) 1 calc R U P B 2
H24D H 0.365001 0.231848 0.769471 0.023 Uiso 0.237(3) 1 calc R U P B 2
C25A C 0.3232(10) 0.1798(9) 0.8400(7) 0.057(4) Uani 0.237(3) 1 d D U P B 2
H25C H 0.328527 0.131994 0.823649 0.069 Uiso 0.237(3) 1 calc R U P B 2
H25D H 0.358896 0.187905 0.870142 0.069 Uiso 0.237(3) 1 calc R U P B 2
C26A C 0.2560(11) 0.1864(9) 0.8656(11) 0.056(4) Uani 0.237(3) 1 d D U P B 2
H26C H 0.220926 0.185279 0.834076 0.067 Uiso 0.237(3) 1 calc R U P B 2
H26D H 0.249376 0.145575 0.891217 0.067 Uiso 0.237(3) 1 calc R U P B 2
C27A C 0.2509(14) 0.2530(9) 0.8989(11) 0.041(3) Uani 0.237(3) 1 d D U P B 2
H27C H 0.280251 0.250100 0.934443 0.050 Uiso 0.237(3) 1 calc R U P B 2
H27D H 0.205309 0.258405 0.910442 0.050 Uiso 0.237(3) 1 calc R U P B 2
C28A C 0.2691(12) 0.3173(9) 0.8645(10) 0.042(4) Uani 0.237(3) 1 d D U P B 2
H28C H 0.231666 0.329030 0.836987 0.051 Uiso 0.237(3) 1 calc R U P B 2
H28D H 0.275586 0.357685 0.891384 0.051 Uiso 0.237(3) 1 calc R U P B 2
C31 C 0.24225(7) 0.47547(8) 0.62951(7) 0.0209(3) Uani 1 1 d D U . . .
C32 C 0.20938(8) 0.41275(9) 0.61463(7) 0.0223(3) Uani 1 1 d D U . . .
H32 H 0.189356 0.386450 0.643528 0.027 Uiso 1 1 calc R U . . .
C33 C 0.20547(7) 0.38813(8) 0.55808(7) 0.0212(3) Uani 1 1 d D U . . .
C34 C 0.23675(7) 0.42650(9) 0.51672(7) 0.0216(3) Uani 1 1 d D U . . .
H34 H 0.234023 0.410212 0.477986 0.026 Uiso 1 1 calc R U . . .
C35 C 0.27193(7) 0.48804(8) 0.53040(7) 0.0207(3) Uani 1 1 d D U . . .
C36 C 0.27361(7) 0.51179(8) 0.58712(7) 0.0212(3) Uani 1 1 d D U . . .
H36 H 0.296812 0.553991 0.597195 0.025 Uiso 1 1 calc R U . . .
C37 C 0.16930(8) 0.32054(9) 0.54080(7) 0.0240(3) Uani 1 1 d D U . . .
H37 H 0.162485 0.320896 0.497819 0.029 Uiso 1 1 calc R U . . .
C38 C 0.10126(8) 0.31430(10) 0.56462(9) 0.0328(4) Uani 1 1 d D U . . .
H38A H 0.105967 0.312789 0.607254 0.039 Uiso 1 1 calc R U . . .
H38B H 0.074647 0.356314 0.553067 0.039 Uiso 1 1 calc R U . . .
C39 C 0.06609(10) 0.24750(11) 0.54193(10) 0.0407(5) Uani 1 1 d D U . . .
H39A H 0.023271 0.243348 0.559324 0.049 Uiso 1 1 calc R U . . .
H39B H 0.057512 0.251274 0.499633 0.049 Uiso 1 1 calc R U . . .
C40 C 0.10679(10) 0.18167(11) 0.55601(10) 0.0415(5) Uani 1 1 d D U . . .
H40A H 0.109886 0.174178 0.598236 0.050 Uiso 1 1 calc R U . . .
H40B H 0.084422 0.140122 0.537817 0.050 Uiso 1 1 calc R U . . .
C41 C 0.17544(10) 0.18738(10) 0.53506(9) 0.0369(4) Uani 1 1 d D U . . .
H41A H 0.172761 0.187351 0.492395 0.044 Uiso 1 1 calc R U . . .
H41B H 0.201519 0.145722 0.548480 0.044 Uiso 1 1 calc R U . . .
C42 C 0.21017(9) 0.25487(9) 0.55721(8) 0.0295(4) Uani 1 1 d D U . . .
H42A H 0.217612 0.252383 0.599671 0.035 Uiso 1 1 calc R U . . .
H42B H 0.253510 0.258519 0.540646 0.035 Uiso 1 1 calc R U . . .
C43 C 0.30629(8) 0.52870(9) 0.48480(7) 0.0237(3) Uani 1 1 d D U . . .
H43 H 0.328013 0.570543 0.504163 0.028 Uiso 1 1 calc R U . . .
C44 C 0.35983(8) 0.48536(10) 0.45849(8) 0.0303(4) Uani 1 1 d D U . . .
H44A H 0.340214 0.441828 0.441153 0.036 Uiso 1 1 calc R U . . .
H44B H 0.393037 0.471167 0.489290 0.036 Uiso 1 1 calc R U . . .
C45 C 0.39357(9) 0.52695(12) 0.41219(8) 0.0370(4) Uani 1 1 d D U . . .
H45A H 0.418236 0.567005 0.430451 0.044 Uiso 1 1 calc R U . . .
H45B H 0.425364 0.495879 0.394070 0.044 Uiso 1 1 calc R U . . .
C46 C 0.34383(10) 0.55508(12) 0.36588(8) 0.0372(4) Uani 1 1 d D U . . .
H46A H 0.366778 0.584397 0.338238 0.045 Uiso 1 1 calc R U . . .
H46B H 0.322913 0.514945 0.344418 0.045 Uiso 1 1 calc R U . . .
C47 C 0.29152(10) 0.59888(11) 0.39222(8) 0.0357(4) Uani 1 1 d D U . . .
H47A H 0.258649 0.614306 0.361564 0.043 Uiso 1 1 calc R U . . .
H47B H 0.311844 0.641622 0.410298 0.043 Uiso 1 1 calc R U . . .
C48 C 0.25743(8) 0.55667(10) 0.43744(7) 0.0286(4) Uani 1 1 d D U . . .
H48A H 0.233683 0.516412 0.418547 0.034 Uiso 1 1 calc R U . . .
H48B H 0.224736 0.587137 0.454985 0.034 Uiso 1 1 calc R U . . .
C51 C 0.1750(7) 0.5053(4) 0.7180(7) 0.017(2) Uani 0.272(2) 1 d D U P B 1
C52 C 0.1611(7) 0.5060(9) 0.7769(7) 0.021(2) Uani 0.272(2) 1 d D U P B 1
H52 H 0.197103 0.504825 0.804927 0.025 Uiso 0.272(2) 1 calc R U P B 1
C53 C 0.0979(5) 0.5082(8) 0.7962(4) 0.023(2) Uani 0.272(2) 1 d D U P B 1
C54 C 0.0447(6) 0.5107(6) 0.7558(5) 0.021(2) Uani 0.272(2) 1 d D U P B 1
H54 H 0.001435 0.512374 0.768526 0.025 Uiso 0.272(2) 1 calc R U P B 1
C55 C 0.0535(7) 0.5108(8) 0.6968(6) 0.020(2) Uani 0.272(2) 1 d D U P B 1
C56 C 0.1178(8) 0.5058(12) 0.6802(8) 0.019(2) Uani 0.272(2) 1 d D U P B 1
H56 H 0.123657 0.502518 0.640077 0.023 Uiso 0.272(2) 1 calc R U P B 1
C57 C 0.0847(4) 0.5084(5) 0.8604(4) 0.0256(17) Uani 0.272(2) 1 d D U P B 1
H57 H 0.042260 0.482877 0.863710 0.031 Uiso 0.272(2) 1 calc R U P B 1
C58 C 0.1358(7) 0.4689(8) 0.8986(5) 0.032(2) Uani 0.272(2) 1 d D U P B 1
H58A H 0.179039 0.492226 0.896861 0.038 Uiso 0.272(2) 1 calc R U P B 1
H58B H 0.139854 0.419881 0.884293 0.038 Uiso 0.272(2) 1 calc R U P B 1
C59 C 0.1163(4) 0.4674(4) 0.9613(3) 0.0344(15) Uani 0.272(2) 1 d D U P B 1
H59A H 0.076331 0.438118 0.963459 0.041 Uiso 0.272(2) 1 calc R U P B 1
H59B H 0.151956 0.444787 0.985679 0.041 Uiso 0.272(2) 1 calc R U P B 1
C60 C 0.1034(4) 0.5397(4) 0.9847(3) 0.0394(16) Uani 0.272(2) 1 d D U P B 1
H60A H 0.145058 0.566531 0.988605 0.047 Uiso 0.272(2) 1 calc R U P B 1
H60B H 0.086585 0.535094 1.023500 0.047 Uiso 0.272(2) 1 calc R U P B 1
C61 C 0.0531(6) 0.5808(6) 0.9453(5) 0.042(2) Uani 0.272(2) 1 d D U P B 1
H61A H 0.009516 0.557978 0.945848 0.050 Uiso 0.272(2) 1 calc R U P B 1
H61B H 0.049204 0.629713 0.959827 0.050 Uiso 0.272(2) 1 calc R U P B 1
C62 C 0.0747(11) 0.5825(7) 0.8835(6) 0.034(3) Uani 0.272(2) 1 d D U P B 1
H62A H 0.040920 0.607126 0.858397 0.040 Uiso 0.272(2) 1 calc R U P B 1
H62B H 0.116229 0.609394 0.882567 0.040 Uiso 0.272(2) 1 calc R U P B 1
C63 C -0.0080(7) 0.5024(6) 0.6561(5) 0.023(2) Uani 0.272(2) 1 d D U P B 1
H63 H -0.044880 0.525419 0.675371 0.027 Uiso 0.272(2) 1 calc R U P B 1
C64 C -0.0041(6) 0.5385(5) 0.5981(4) 0.032(2) Uani 0.272(2) 1 d D U P B 1
H64A H 0.034243 0.520119 0.578793 0.038 Uiso 0.272(2) 1 calc R U P B 1
H64B H 0.002059 0.589947 0.603907 0.038 Uiso 0.272(2) 1 calc R U P B 1
C65 C -0.0677(7) 0.5249(6) 0.5594(6) 0.035(3) Uani 0.272(2) 1 d D U P B 1
H65A H -0.105748 0.546365 0.577237 0.042 Uiso 0.272(2) 1 calc R U P B 1
H65B H -0.063942 0.547001 0.521177 0.042 Uiso 0.272(2) 1 calc R U P B 1
C66 C -0.0784(6) 0.4454(6) 0.5524(4) 0.036(2) Uani 0.272(2) 1 d D U P B 1
H66A H -0.118742 0.436905 0.527375 0.043 Uiso 0.272(2) 1 calc R U P B 1
H66B H -0.040933 0.424697 0.533288 0.043 Uiso 0.272(2) 1 calc R U P B 1
C67 C -0.0846(7) 0.4096(6) 0.6095(5) 0.033(2) Uani 0.272(2) 1 d D U P B 1
H67A H -0.088651 0.357981 0.603624 0.040 Uiso 0.272(2) 1 calc R U P B 1
H67B H -0.124795 0.426484 0.626806 0.040 Uiso 0.272(2) 1 calc R U P B 1
C68 C -0.0247(8) 0.4252(6) 0.6507(6) 0.026(2) Uani 0.272(2) 1 d D U P B 1
H68A H -0.032963 0.406574 0.689295 0.031 Uiso 0.272(2) 1 calc R U P B 1
H68B H 0.013687 0.399728 0.636999 0.031 Uiso 0.272(2) 1 calc R U P B 1
C51A C 0.1788(6) 0.5111(4) 0.7142(7) 0.021(2) Uani 0.332(2) 1 d D U P B 2
C52A C 0.1746(8) 0.5091(9) 0.7733(7) 0.017(2) Uani 0.332(2) 1 d D U P B 2
H52A H 0.212498 0.501058 0.798446 0.021 Uiso 0.332(2) 1 calc R U P B 2
C53A C 0.1134(8) 0.5191(11) 0.7947(4) 0.019(2) Uani 0.332(2) 1 d D U P B 2
C54A C 0.0589(8) 0.5276(15) 0.7560(6) 0.019(2) Uani 0.332(2) 1 d D U P B 2
H54A H 0.016864 0.532337 0.770934 0.023 Uiso 0.332(2) 1 calc R U P B 2
C55A C 0.0630(6) 0.5296(11) 0.6970(5) 0.0165(19) Uani 0.332(2) 1 d D U P B 2
C56A C 0.1248(7) 0.5214(14) 0.6761(7) 0.018(2) Uani 0.332(2) 1 d D U P B 2
H56A H 0.129859 0.522856 0.635825 0.022 Uiso 0.332(2) 1 calc R U P B 2
C57A C 0.1073(4) 0.5109(5) 0.8594(3) 0.0238(16) Uani 0.332(2) 1 d D U P B 2
H57A H 0.152466 0.509706 0.878906 0.029 Uiso 0.332(2) 1 calc R U P B 2
C58A C 0.0731(3) 0.4397(3) 0.8704(2) 0.0365(13) Uani 0.332(2) 1 d D U P B 2
H58C H 0.028869 0.439529 0.850153 0.044 Uiso 0.332(2) 1 calc R U P B 2
H58D H 0.098793 0.400713 0.854620 0.044 Uiso 0.332(2) 1 calc R U P B 2
C59A C 0.0669(5) 0.4278(4) 0.9343(3) 0.0506(17) Uani 0.332(2) 1 d D U P B 2
H59C H 0.043246 0.382989 0.940018 0.061 Uiso 0.332(2) 1 calc R U P B 2
H59D H 0.111254 0.423736 0.953992 0.061 Uiso 0.332(2) 1 calc R U P B 2
C60A C 0.0305(3) 0.4876(4) 0.9605(3) 0.0490(15) Uani 0.332(2) 1 d D U P B 2
H60C H 0.029079 0.479448 1.002418 0.059 Uiso 0.332(2) 1 calc R U P B 2
H60D H -0.015215 0.488564 0.943432 0.059 Uiso 0.332(2) 1 calc R U P B 2
C61A C 0.0630(5) 0.5586(5) 0.9504(4) 0.0423(19) Uani 0.332(2) 1 d D U P B 2
H61C H 0.107223 0.559610 0.970660 0.051 Uiso 0.332(2) 1 calc R U P B 2
H61D H 0.036522 0.596930 0.966184 0.051 Uiso 0.332(2) 1 calc R U P B 2
C62A C 0.0689(9) 0.5704(6) 0.8856(5) 0.034(2) Uani 0.332(2) 1 d D U P B 2
H62C H 0.024406 0.573026 0.865901 0.041 Uiso 0.332(2) 1 calc R U P B 2
H62D H 0.091289 0.615963 0.879566 0.041 Uiso 0.332(2) 1 calc R U P B 2
C63A C 0.0004(7) 0.5331(8) 0.6575(6) 0.021(2) Uani 0.332(2) 1 d D U P B 2
H63A H -0.034822 0.553063 0.680687 0.025 Uiso 0.332(2) 1 calc R U P B 2
C64A C 0.0061(7) 0.5812(7) 0.6058(6) 0.0266(19) Uani 0.332(2) 1 d D U P B 2
H64C H 0.042139 0.564518 0.582667 0.032 Uiso 0.332(2) 1 calc R U P B 2
H64D H 0.016564 0.629863 0.618976 0.032 Uiso 0.332(2) 1 calc R U P B 2
C65A C -0.0589(7) 0.5809(5) 0.5685(6) 0.032(2) Uani 0.332(2) 1 d D U P B 2
H65C H -0.094270 0.600324 0.591092 0.038 Uiso 0.332(2) 1 calc R U P B 2
H65D H -0.054790 0.611679 0.534502 0.038 Uiso 0.332(2) 1 calc R U P B 2
C66A C -0.0774(7) 0.5059(5) 0.5484(5) 0.028(2) Uani 0.332(2) 1 d D U P B 2
H66C H -0.119603 0.507095 0.524854 0.034 Uiso 0.332(2) 1 calc R U P B 2
H66D H -0.043267 0.487393 0.524031 0.034 Uiso 0.332(2) 1 calc R U P B 2
C67A C -0.0834(7) 0.4583(6) 0.5991(6) 0.034(2) Uani 0.332(2) 1 d D U P B 2
H67C H -0.091837 0.409389 0.585419 0.040 Uiso 0.332(2) 1 calc R U P B 2
H67D H -0.121258 0.473447 0.620633 0.040 Uiso 0.332(2) 1 calc R U P B 2
C68A C -0.0207(9) 0.4596(7) 0.6395(8) 0.029(2) Uani 0.332(2) 1 d D U P B 2
H68C H -0.028299 0.431573 0.674417 0.035 Uiso 0.332(2) 1 calc R U P B 2
H68D H 0.015279 0.436750 0.619882 0.035 Uiso 0.332(2) 1 calc R U P B 2
C51B C 0.1735(6) 0.5132(4) 0.7122(6) 0.024(2) Uani 0.397(2) 1 d D U P B 3
C52B C 0.1692(7) 0.5212(6) 0.7723(6) 0.0186(19) Uani 0.397(2) 1 d D U P B 3
H52B H 0.208492 0.520764 0.796623 0.022 Uiso 0.397(2) 1 calc R U P B 3
C53B C 0.1092(6) 0.5298(8) 0.7974(4) 0.0206(18) Uani 0.397(2) 1 d D U P B 3
C54B C 0.0523(7) 0.5327(12) 0.7609(5) 0.0173(19) Uani 0.397(2) 1 d D U P B 3
H54B H 0.011159 0.539913 0.776830 0.021 Uiso 0.397(2) 1 calc R U P B 3
C55B C 0.0549(6) 0.5251(11) 0.7021(5) 0.022(2) Uani 0.397(2) 1 d D U P B 3
C56B C 0.1153(7) 0.5175(14) 0.6780(6) 0.022(3) Uani 0.397(2) 1 d D U P B 3
H56B H 0.116637 0.515323 0.637312 0.026 Uiso 0.397(2) 1 calc R U P B 3
C57B C 0.1082(3) 0.5410(3) 0.8625(2) 0.0210(10) Uani 0.397(2) 1 d D U P B 3
H57B H 0.133903 0.584874 0.872023 0.025 Uiso 0.397(2) 1 calc R U P B 3
C58B C 0.1427(4) 0.4803(5) 0.8962(4) 0.0280(17) Uani 0.397(2) 1 d D U P B 3
H58E H 0.185977 0.471356 0.880683 0.034 Uiso 0.397(2) 1 calc R U P B 3
H58F H 0.150193 0.493913 0.937177 0.034 Uiso 0.397(2) 1 calc R U P B 3
C59B C 0.1015(3) 0.4131(3) 0.8916(2) 0.0393(11) Uani 0.397(2) 1 d D U P B 3
H59E H 0.094908 0.398793 0.850675 0.047 Uiso 0.397(2) 1 calc R U P B 3
H59F H 0.124998 0.374482 0.912959 0.047 Uiso 0.397(2) 1 calc R U P B 3
C60B C 0.0359(3) 0.4247(3) 0.9159(3) 0.0401(13) Uani 0.397(2) 1 d D U P B 3
H60E H 0.042323 0.436942 0.957284 0.048 Uiso 0.397(2) 1 calc R U P B 3
H60F H 0.009727 0.380704 0.912470 0.048 Uiso 0.397(2) 1 calc R U P B 3
C61B C -0.0012(2) 0.4843(3) 0.8837(2) 0.0343(11) Uani 0.397(2) 1 d D U P B 3
H61E H -0.042834 0.493490 0.901987 0.041 Uiso 0.397(2) 1 calc R U P B 3
H61F H -0.012344 0.469437 0.843369 0.041 Uiso 0.397(2) 1 calc R U P B 3
C62B C 0.0393(3) 0.5522(3) 0.8838(2) 0.0290(11) Uani 0.397(2) 1 d D U P B 3
H62E H 0.043469 0.571535 0.923396 0.035 Uiso 0.397(2) 1 calc R U P B 3
H62F H 0.015631 0.587579 0.858786 0.035 Uiso 0.397(2) 1 calc R U P B 3
C63B C -0.0068(7) 0.5213(7) 0.6617(5) 0.021(2) Uani 0.397(2) 1 d D U P B 3
H63B H -0.044384 0.539334 0.682992 0.025 Uiso 0.397(2) 1 calc R U P B 3
C64B C -0.0031(7) 0.5653(7) 0.6069(6) 0.034(2) Uani 0.397(2) 1 d D U P B 3
H64E H 0.035826 0.550580 0.586644 0.041 Uiso 0.397(2) 1 calc R U P B 3
H64F H 0.002475 0.615697 0.617528 0.041 Uiso 0.397(2) 1 calc R U P B 3
C65B C -0.0649(6) 0.5571(5) 0.5660(5) 0.038(2) Uani 0.397(2) 1 d D U P B 3
H65E H -0.103203 0.576988 0.584396 0.045 Uiso 0.397(2) 1 calc R U P B 3
H65F H -0.059205 0.583796 0.530082 0.045 Uiso 0.397(2) 1 calc R U P B 3
C66B C -0.0777(5) 0.4801(5) 0.5516(4) 0.033(2) Uani 0.397(2) 1 d D U P B 3
H66E H -0.119027 0.475909 0.527011 0.039 Uiso 0.397(2) 1 calc R U P B 3
H66F H -0.041518 0.461532 0.529550 0.039 Uiso 0.397(2) 1 calc R U P B 3
C67B C -0.0829(6) 0.4368(5) 0.6054(5) 0.032(2) Uani 0.397(2) 1 d D U P B 3
H67E H -0.089046 0.386407 0.594883 0.039 Uiso 0.397(2) 1 calc R U P B 3
H67F H -0.121627 0.452291 0.625535 0.039 Uiso 0.397(2) 1 calc R U P B 3
C68B C -0.0208(8) 0.4447(6) 0.6460(7) 0.028(2) Uani 0.397(2) 1 d D U P B 3
H68E H -0.026258 0.417304 0.681576 0.033 Uiso 0.397(2) 1 calc R U P B 3
H68F H 0.017189 0.424908 0.627054 0.033 Uiso 0.397(2) 1 calc R U P B 3
C70 C 0.27498(7) 0.68389(8) 0.78614(6) 0.0192(3) Uani 1 1 d D U . . .
H70 H 0.267862 0.639009 0.763908 0.023 Uiso 1 1 calc R U . C 1
C71 C 0.34422(7) 0.70947(8) 0.77585(7) 0.0197(3) Uani 1 1 d D U . . .
C72 C 0.36548(8) 0.70773(9) 0.72030(7) 0.0231(3) Uani 1 1 d D U . . .
H72 H 0.337396 0.688750 0.689942 0.028 Uiso 1 1 calc R U . . .
C73 C 0.42725(8) 0.73329(9) 0.70818(7) 0.0255(3) Uani 1 1 d D U . . .
C74 C 0.46735(8) 0.76162(9) 0.75303(7) 0.0242(3) Uani 1 1 d D U . . .
H74 H 0.509308 0.779569 0.745157 0.029 Uiso 1 1 calc R U . . .
C75 C 0.44764(8) 0.76440(8) 0.80928(7) 0.0221(3) Uani 1 1 d D U . . .
C76 C 0.38593(7) 0.73762(8) 0.82001(7) 0.0207(3) Uani 1 1 d D U . . .
H76 H 0.372010 0.738560 0.858198 0.025 Uiso 1 1 calc R U . . .
C77 C 0.45032(10) 0.73174(11) 0.64753(8) 0.0353(4) Uani 1 1 d D U . . .
H77 H 0.496935 0.748377 0.650248 0.042 Uiso 1 1 calc R U . . .
C78 C 0.45072(14) 0.65649(15) 0.62321(10) 0.0571(6) Uani 1 1 d D U . . .
H78A H 0.479639 0.626369 0.648769 0.069 Uiso 1 1 calc R U . . .
H78B H 0.405756 0.636706 0.622383 0.069 Uiso 1 1 calc R U . . .
C79 C 0.47485(16) 0.6553(2) 0.56239(11) 0.0763(9) Uani 1 1 d D U . . .
H79A H 0.521429 0.670182 0.563547 0.092 Uiso 1 1 calc R U . . .
H79B H 0.471741 0.606684 0.546707 0.092 Uiso 1 1 calc R U . . .
C80 C 0.43417(13) 0.70385(18) 0.52469(10) 0.0694(9) Uani 1 1 d D U . . .
H80A H 0.388384 0.686250 0.521557 0.083 Uiso 1 1 calc R U . . .
H80B H 0.450651 0.703165 0.485598 0.083 Uiso 1 1 calc R U . . .
C81 C 0.43431(17) 0.78110(18) 0.54676(10) 0.0721(9) Uani 1 1 d D U . . .
H81A H 0.479036 0.801191 0.545922 0.087 Uiso 1 1 calc R U . . .
H81B H 0.404180 0.810077 0.521347 0.087 Uiso 1 1 calc R U . . .
C82 C 0.41217(13) 0.78291(14) 0.60883(9) 0.0511(6) Uani 1 1 d D U . . .
H82A H 0.418110 0.831290 0.624509 0.061 Uiso 1 1 calc R U . . .
H82B H 0.364846 0.771195 0.608285 0.061 Uiso 1 1 calc R U . . .
C83 C 0.49232(8) 0.79401(9) 0.85824(7) 0.0242(3) Uani 1 1 d D U . . .
H83 H 0.465076 0.800013 0.892113 0.029 Uiso 1 1 calc R U . . .
C84 C 0.54773(9) 0.74261(10) 0.87633(9) 0.0368(4) Uani 1 1 d D U . . .
H84A H 0.574771 0.734024 0.843205 0.044 Uiso 1 1 calc R U . . .
H84B H 0.528611 0.696899 0.887393 0.044 Uiso 1 1 calc R U . . .
C85 C 0.59150(10) 0.77136(11) 0.92701(11) 0.0451(5) Uani 1 1 d D U . . .
H85A H 0.565574 0.775542 0.961369 0.054 Uiso 1 1 calc R U . . .
H85B H 0.628056 0.738011 0.936289 0.054 Uiso 1 1 calc R U . . .
C86 C 0.61925(9) 0.84351(11) 0.91243(11) 0.0449(5) Uani 1 1 d D U . . .
H86A H 0.645643 0.862229 0.946312 0.054 Uiso 1 1 calc R U . . .
H86B H 0.648481 0.838569 0.880343 0.054 Uiso 1 1 calc R U . . .
C87 C 0.56431(9) 0.89481(10) 0.89528(9) 0.0356(4) Uani 1 1 d D U . . .
H87A H 0.583351 0.940551 0.884194 0.043 Uiso 1 1 calc R U . . .
H87B H 0.537609 0.903219 0.928652 0.043 Uiso 1 1 calc R U . . .
C88 C 0.52030(9) 0.86608(9) 0.84488(8) 0.0300(4) Uani 1 1 d D U . . .
H88A H 0.483754 0.899546 0.835933 0.036 Uiso 1 1 calc R U . . .
H88B H 0.546062 0.862398 0.810386 0.036 Uiso 1 1 calc R U . . .
C91 C 0.22283(11) 0.73613(13) 0.76283(8) 0.0216(4) Uani 0.929(3) 1 d D U P D 1
C92 C 0.15793(13) 0.71333(16) 0.75476(11) 0.0266(5) Uani 0.929(3) 1 d D U P D 1
H92 H 0.147508 0.665528 0.762646 0.032 Uiso 0.929(3) 1 calc R U P D 1
C93 C 0.10810(11) 0.75948(15) 0.73532(12) 0.0305(5) Uani 0.929(3) 1 d D U P D 1
C94 C 0.12449(11) 0.82881(15) 0.72318(12) 0.0292(6) Uani 0.929(3) 1 d D U P D 1
H94 H 0.090856 0.860766 0.710029 0.035 Uiso 0.929(3) 1 calc R U P D 1
C95 C 0.18918(10) 0.85262(11) 0.72985(10) 0.0229(4) Uani 0.929(3) 1 d D U P D 1
C96 C 0.23776(12) 0.80586(13) 0.74992(12) 0.0212(5) Uani 0.929(3) 1 d D U P D 1
H96 H 0.281955 0.821672 0.754935 0.025 Uiso 0.929(3) 1 calc R U P D 1
C97 C 0.03756(11) 0.73339(15) 0.73122(12) 0.0352(5) Uani 0.929(3) 1 d D U P D 1
H97 H 0.038489 0.681788 0.722068 0.042 Uiso 0.929(3) 1 calc R U P D 1
C98 C 0.00813(13) 0.74123(17) 0.78774(11) 0.0525(7) Uani 0.929(3) 1 d D U P D 1
H98A H 0.008659 0.791721 0.798897 0.063 Uiso 0.929(3) 1 calc R U P D 1
H98B H 0.035040 0.714842 0.817515 0.063 Uiso 0.929(3) 1 calc R U P D 1
C99 C -0.06260(14) 0.7138(2) 0.78560(14) 0.0623(8) Uani 0.929(3) 1 d D U P D 1
H99A H -0.062774 0.662349 0.777926 0.075 Uiso 0.929(3) 1 calc R U P D 1
H99B H -0.080931 0.721545 0.823465 0.075 Uiso 0.929(3) 1 calc R U P D 1
C100 C -0.10517(12) 0.75060(14) 0.73944(16) 0.0478(7) Uani 0.929(3) 1 d D U P D 1
H10A H -0.150198 0.730926 0.738178 0.057 Uiso 0.929(3) 1 calc R U P D 1
H10B H -0.107681 0.801639 0.748337 0.057 Uiso 0.929(3) 1 calc R U P D 1
C101 C -0.07700(12) 0.7406(2) 0.68242(13) 0.0579(8) Uani 0.929(3) 1 d D U P D 1
H10C H -0.104403 0.765878 0.652285 0.069 Uiso 0.929(3) 1 calc R U P D 1
H10D H -0.077156 0.689768 0.672468 0.069 Uiso 0.929(3) 1 calc R U P D 1
C102 C -0.00611(12) 0.7692(2) 0.68422(13) 0.0618(9) Uani 0.929(3) 1 d D U P D 1
H10E H 0.012243 0.761039 0.646413 0.074 Uiso 0.929(3) 1 calc R U P D 1
H10F H -0.006556 0.820726 0.691283 0.074 Uiso 0.929(3) 1 calc R U P D 1
C103 C 0.20608(10) 0.92801(11) 0.71494(9) 0.0233(4) Uani 0.929(3) 1 d D U P D 1
H103 H 0.254555 0.933829 0.722800 0.028 Uiso 0.929(3) 1 calc R U P D 1
C104 C 0.17243(12) 0.98077(13) 0.75298(10) 0.0292(6) Uani 0.929(3) 1 d D U P D 1
H10G H 0.185778 0.971217 0.793945 0.035 Uiso 0.929(3) 1 calc R U P D 1
H10H H 0.124219 0.974746 0.747565 0.035 Uiso 0.929(3) 1 calc R U P D 1
C105 C 0.19047(14) 1.05667(12) 0.73828(11) 0.0356(6) Uani 0.929(3) 1 d D U P D 1
H10I H 0.237850 1.064347 0.748246 0.043 Uiso 0.929(3) 1 calc R U P D 1
H10J H 0.165503 1.089727 0.761543 0.043 Uiso 0.929(3) 1 calc R U P D 1
C106 C 0.17526(11) 1.07221(11) 0.67423(10) 0.0373(5) Uani 0.929(3) 1 d D U P D 1
H10K H 0.190805 1.120350 0.665515 0.045 Uiso 0.929(3) 1 calc R U P D 1
H10L H 0.127126 1.070938 0.665517 0.045 Uiso 0.929(3) 1 calc R U P D 1
C107 C 0.20795(11) 1.01890(13) 0.63575(10) 0.0353(5) Uani 0.929(3) 1 d D U P D 1
H10M H 0.256208 1.025061 0.640064 0.042 Uiso 0.929(3) 1 calc R U P D 1
H10N H 0.193450 1.027944 0.594940 0.042 Uiso 0.929(3) 1 calc R U P D 1
C108 C 0.19046(10) 0.94290(12) 0.65152(9) 0.0300(5) Uani 0.929(3) 1 d D U P D 1
H10O H 0.143056 0.934859 0.641946 0.036 Uiso 0.929(3) 1 calc R U P D 1
H10P H 0.215324 0.909672 0.628318 0.036 Uiso 0.929(3) 1 calc R U P D 1
C91A C 0.2189(11) 0.7361(13) 0.7680(4) 0.022(4) Uani 0.071(3) 1 d D U P D 2
C92A C 0.1538(12) 0.7127(16) 0.7609(8) 0.026(4) Uani 0.071(3) 1 d D U P D 2
H92A H 0.145123 0.664222 0.767628 0.032 Uiso 0.071(3) 1 calc R U P D 2
C93A C 0.1010(10) 0.7569(16) 0.7445(13) 0.028(4) Uani 0.071(3) 1 d D U P D 2
C94A C 0.1148(12) 0.8279(15) 0.7345(13) 0.025(4) Uani 0.071(3) 1 d D U P D 2
H94A H 0.080091 0.858865 0.721857 0.031 Uiso 0.071(3) 1 calc R U P D 2
C95A C 0.1775(12) 0.8538(11) 0.7425(12) 0.026(4) Uani 0.071(3) 1 d D U P D 2
C96A C 0.2304(14) 0.8076(14) 0.7555(13) 0.022(4) Uani 0.071(3) 1 d D U P D 2
H96A H 0.274212 0.824769 0.755766 0.026 Uiso 0.071(3) 1 calc R U P D 2
C97A C 0.0305(10) 0.7298(18) 0.7374(11) 0.038(4) Uani 0.071(3) 1 d D U P D 2
H97A H 0.029713 0.679601 0.750665 0.045 Uiso 0.071(3) 1 calc R U P D 2
C98A C -0.0132(11) 0.7737(17) 0.7745(12) 0.043(4) Uani 0.071(3) 1 d D U P D 2
H98C H -0.013761 0.823501 0.761585 0.051 Uiso 0.071(3) 1 calc R U P D 2
H98D H 0.004150 0.772206 0.815298 0.051 Uiso 0.071(3) 1 calc R U P D 2
C99A C -0.0829(11) 0.7435(18) 0.7692(12) 0.042(4) Uani 0.071(3) 1 d D U P D 2
H99C H -0.082650 0.694770 0.784759 0.050 Uiso 0.071(3) 1 calc R U P D 2
H99D H -0.112022 0.772579 0.792030 0.050 Uiso 0.071(3) 1 calc R U P D 2
C00A C -0.1089(10) 0.7427(17) 0.7070(13) 0.041(4) Uani 0.071(3) 1 d D U P D 2
H00A H -0.115016 0.792072 0.693647 0.049 Uiso 0.071(3) 1 calc R U P D 2
H00B H -0.152499 0.719604 0.704363 0.049 Uiso 0.071(3) 1 calc R U P D 2
C01A C -0.0649(10) 0.7049(19) 0.6669(12) 0.045(4) Uani 0.071(3) 1 d D U P D 2
H01A H -0.082436 0.711721 0.626529 0.054 Uiso 0.071(3) 1 calc R U P D 2
H01B H -0.065139 0.653649 0.675270 0.054 Uiso 0.071(3) 1 calc R U P D 2
C02A C 0.0062(10) 0.7326(19) 0.6735(10) 0.039(4) Uani 0.071(3) 1 d D U P D 2
H02A H 0.034782 0.703145 0.650499 0.047 Uiso 0.071(3) 1 calc R U P D 2
H02B H 0.007842 0.781798 0.659289 0.047 Uiso 0.071(3) 1 calc R U P D 2
C03A C 0.2011(15) 0.9288(11) 0.7336(11) 0.037(4) Uani 0.071(3) 1 d D U P D 2
H03A H 0.235599 0.933292 0.765996 0.044 Uiso 0.071(3) 1 calc R U P D 2
C04A C 0.1612(18) 0.9917(14) 0.7428(16) 0.036(4) Uani 0.071(3) 1 d D U P D 2
H04A H 0.157700 0.998154 0.784744 0.043 Uiso 0.071(3) 1 calc R U P D 2
H04B H 0.116407 0.983712 0.725087 0.043 Uiso 0.071(3) 1 calc R U P D 2
C05A C 0.189(2) 1.0608(13) 0.7175(13) 0.040(4) Uani 0.071(3) 1 d D U P D 2
H05A H 0.154686 1.097737 0.715219 0.048 Uiso 0.071(3) 1 calc R U P D 2
H05B H 0.226452 1.078130 0.742957 0.048 Uiso 0.071(3) 1 calc R U P D 2
C06A C 0.2120(18) 1.0460(13) 0.6573(12) 0.045(4) Uani 0.071(3) 1 d D U P D 2
H06A H 0.187497 1.076866 0.628970 0.053 Uiso 0.071(3) 1 calc R U P D 2
H06B H 0.259225 1.057647 0.656634 0.053 Uiso 0.071(3) 1 calc R U P D 2
C07A C 0.2015(16) 0.9704(14) 0.6402(9) 0.042(4) Uani 0.071(3) 1 d D U P D 2
H07A H 0.215753 0.962657 0.600775 0.050 Uiso 0.071(3) 1 calc R U P D 2
H07B H 0.154332 0.958269 0.640366 0.050 Uiso 0.071(3) 1 calc R U P D 2
C08A C 0.2422(13) 0.9230(13) 0.6837(11) 0.049(4) Uani 0.071(3) 1 d D U P D 2
H08A H 0.245048 0.873741 0.669888 0.059 Uiso 0.071(3) 1 calc R U P D 2
H08B H 0.286934 0.941989 0.692576 0.059 Uiso 0.071(3) 1 calc R U P D 2
C111 C 0.2655(13) 0.6668(10) 0.8490(5) 0.022(2) Uani 0.467(4) 1 d D U P D 1
C112 C 0.2940(9) 0.6054(8) 0.8710(6) 0.025(2) Uani 0.467(4) 1 d D U P D 1
H112 H 0.315836 0.575851 0.845324 0.030 Uiso 0.467(4) 1 calc R U P D 1
C113 C 0.2927(11) 0.5840(8) 0.9281(6) 0.026(2) Uani 0.467(4) 1 d D U P D 1
C114 C 0.2647(7) 0.6303(5) 0.9649(6) 0.029(2) Uani 0.467(4) 1 d D U P D 1
H114 H 0.264034 0.618987 1.004692 0.035 Uiso 0.467(4) 1 calc R U P D 1
C115 C 0.2377(5) 0.6934(4) 0.9446(4) 0.0306(19) Uani 0.467(4) 1 d D U P D 1
C116 C 0.2379(8) 0.7124(7) 0.8869(5) 0.024(2) Uani 0.467(4) 1 d D U P D 1
H116 H 0.219443 0.756045 0.873743 0.029 Uiso 0.467(4) 1 calc R U P D 1
C117 C 0.3232(7) 0.5143(7) 0.9472(6) 0.029(2) Uani 0.467(4) 1 d D U P D 1
H117 H 0.307607 0.477756 0.918394 0.035 Uiso 0.467(4) 1 calc R U P D 1
C118 C 0.3980(6) 0.5186(8) 0.9460(7) 0.030(2) Uani 0.467(4) 1 d D U P D 1
H11A H 0.409375 0.531992 0.906722 0.036 Uiso 0.467(4) 1 calc R U P D 1
H11B H 0.414544 0.556128 0.972806 0.036 Uiso 0.467(4) 1 calc R U P D 1
C119 C 0.4320(8) 0.4493(9) 0.9628(6) 0.034(3) Uani 0.467(4) 1 d D U P D 1
H11C H 0.421287 0.413739 0.932350 0.041 Uiso 0.467(4) 1 calc R U P D 1
H11D H 0.480126 0.456632 0.965147 0.041 Uiso 0.467(4) 1 calc R U P D 1
C120 C 0.4118(7) 0.4212(9) 1.0198(6) 0.032(2) Uani 0.467(4) 1 d D U P D 1
H12B H 0.429811 0.452229 1.051257 0.038 Uiso 0.467(4) 1 calc R U P D 1
H12C H 0.430404 0.373397 1.026263 0.038 Uiso 0.467(4) 1 calc R U P D 1
C121 C 0.3377(6) 0.4178(7) 1.0213(6) 0.029(2) Uani 0.467(4) 1 d D U P D 1
H12D H 0.326198 0.403437 1.060320 0.035 Uiso 0.467(4) 1 calc R U P D 1
H12E H 0.320276 0.381526 0.993668 0.035 Uiso 0.467(4) 1 calc R U P D 1
C122 C 0.3056(8) 0.4886(7) 1.0061(6) 0.031(2) Uani 0.467(4) 1 d D U P D 1
H12F H 0.257283 0.483752 1.006436 0.037 Uiso 0.467(4) 1 calc R U P D 1
H12G H 0.320027 0.523950 1.035664 0.037 Uiso 0.467(4) 1 calc R U P D 1
C123 C 0.2063(3) 0.7425(4) 0.9861(3) 0.0454(15) Uani 0.467(4) 1 d D U P D 1
C124 C 0.2404(3) 0.7626(3) 1.0337(2) 0.0259(12) Uani 0.467(4) 1 d D U P D 1
H12H H 0.265547 0.805281 1.024277 0.031 Uiso 0.467(4) 1 calc R U P D 1
H12I H 0.272770 0.724960 1.044000 0.031 Uiso 0.467(4) 1 calc R U P D 1
C125 C 0.2023(3) 0.7798(3) 1.0898(2) 0.0387(12) Uani 0.467(4) 1 d D U P D 1
H12J H 0.183452 0.736508 1.106099 0.046 Uiso 0.467(4) 1 calc R U P D 1
H12K H 0.231356 0.803168 1.119835 0.046 Uiso 0.467(4) 1 calc R U P D 1
C126 C 0.1481(3) 0.8301(4) 1.0654(2) 0.0652(17) Uani 0.467(4) 1 d D U P D 1
H12L H 0.120081 0.843008 1.096916 0.078 Uiso 0.467(4) 1 calc R U P D 1
H12M H 0.169178 0.873967 1.052549 0.078 Uiso 0.467(4) 1 calc R U P D 1
C127 C 0.1073(3) 0.8033(3) 1.01886(19) 0.0565(16) Uani 0.467(4) 1 d D U P D 1
H12N H 0.082011 0.843206 1.001080 0.068 Uiso 0.467(4) 1 calc R U P D 1
H12O H 0.075396 0.770361 1.034662 0.068 Uiso 0.467(4) 1 calc R U P D 1
C128 C 0.14119(18) 0.7650(2) 0.97149(15) 0.0276(9) Uani 0.467(4) 1 d D U P D 1
H12P H 0.114549 0.723135 0.959664 0.033 Uiso 0.467(4) 1 calc R U P D 1
H12Q H 0.141700 0.796762 0.937678 0.033 Uiso 0.467(4) 1 calc R U P D 1
C11B C 0.2694(11) 0.6598(8) 0.8489(4) 0.0159(15) Uani 0.533(4) 1 d D U P D 2
C12B C 0.2980(6) 0.5962(6) 0.8667(4) 0.0107(12) Uani 0.533(4) 1 d D U P D 2
H12R H 0.319754 0.567788 0.840202 0.013 Uiso 0.533(4) 1 calc R U P D 2
C13B C 0.2947(8) 0.5741(6) 0.9240(5) 0.0177(13) Uani 0.533(4) 1 d D U P D 2
C14B C 0.2589(5) 0.6148(4) 0.9609(4) 0.0220(14) Uani 0.533(4) 1 d D U P D 2
H14B H 0.255737 0.598831 0.999357 0.026 Uiso 0.533(4) 1 calc R U P D 2
C15B C 0.2276(4) 0.6777(4) 0.9443(3) 0.0241(14) Uani 0.533(4) 1 d D U P D 2
C16B C 0.2333(6) 0.6991(6) 0.8875(4) 0.0211(17) Uani 0.533(4) 1 d D U P D 2
H16B H 0.212251 0.741403 0.874371 0.025 Uiso 0.533(4) 1 calc R U P D 2
C17B C 0.3296(5) 0.5057(5) 0.9415(4) 0.0158(12) Uani 0.533(4) 1 d D U P D 2
H17B H 0.315270 0.469704 0.911859 0.019 Uiso 0.533(4) 1 calc R U P D 2
C18B C 0.4045(5) 0.5119(6) 0.9404(6) 0.0190(14) Uani 0.533(4) 1 d D U P D 2
H18E H 0.415831 0.527694 0.901664 0.023 Uiso 0.533(4) 1 calc R U P D 2
H18F H 0.420776 0.548001 0.968678 0.023 Uiso 0.533(4) 1 calc R U P D 2
C19B C 0.4383(6) 0.4416(6) 0.9546(5) 0.0219(14) Uani 0.533(4) 1 d D U P D 2
H19E H 0.425010 0.406539 0.924436 0.026 Uiso 0.533(4) 1 calc R U P D 2
H19F H 0.486518 0.447779 0.954795 0.026 Uiso 0.533(4) 1 calc R U P D 2
C20B C 0.4207(5) 0.4139(7) 1.0129(5) 0.0250(16) Uani 0.533(4) 1 d D U P D 2
H20E H 0.437224 0.446879 1.043558 0.030 Uiso 0.533(4) 1 calc R U P D 2
H20F H 0.441803 0.367407 1.020320 0.030 Uiso 0.533(4) 1 calc R U P D 2
C21B C 0.3464(6) 0.4063(6) 1.0144(5) 0.0298(19) Uani 0.533(4) 1 d D U P D 2
H21E H 0.335557 0.390757 1.053306 0.036 Uiso 0.533(4) 1 calc R U P D 2
H21F H 0.330596 0.369757 0.986421 0.036 Uiso 0.533(4) 1 calc R U P D 2
C22B C 0.3116(6) 0.4762(6) 0.9998(5) 0.0287(19) Uani 0.533(4) 1 d D U P D 2
H22E H 0.323640 0.511147 1.030371 0.034 Uiso 0.533(4) 1 calc R U P D 2
H22F H 0.263508 0.468840 0.998946 0.034 Uiso 0.533(4) 1 calc R U P D 2
C23B C 0.1902(2) 0.7213(4) 0.9869(3) 0.0454(16) Uani 0.533(4) 1 d D U P D 2
H23B H 0.181033 0.766766 0.965981 0.054 Uiso 0.533(4) 1 calc R U P D 2
C24B C 0.2347(4) 0.7432(5) 1.0392(4) 0.081(3) Uani 0.533(4) 1 d D U P D 2
H24E H 0.278261 0.756746 1.026449 0.097 Uiso 0.533(4) 1 calc R U P D 2
H24F H 0.240868 0.702453 1.065735 0.097 Uiso 0.533(4) 1 calc R U P D 2
C25B C 0.2041(2) 0.8086(3) 1.0730(2) 0.0369(10) Uani 0.533(4) 1 d D U P D 2
H25E H 0.233124 0.822859 1.106798 0.044 Uiso 0.533(4) 1 calc R U P D 2
H25F H 0.195976 0.849818 1.047344 0.044 Uiso 0.533(4) 1 calc R U P D 2
C26B C 0.14052(19) 0.7773(2) 1.09117(16) 0.0402(10) Uani 0.533(4) 1 d D U P D 2
H26E H 0.150857 0.737953 1.118338 0.048 Uiso 0.533(4) 1 calc R U P D 2
H26F H 0.116640 0.813783 1.111983 0.048 Uiso 0.533(4) 1 calc R U P D 2
C27B C 0.09715(19) 0.7506(3) 1.04264(19) 0.0494(12) Uani 0.533(4) 1 d D U P D 2
H27E H 0.078901 0.791342 1.020153 0.059 Uiso 0.533(4) 1 calc R U P D 2
H27F H 0.059933 0.724983 1.058234 0.059 Uiso 0.533(4) 1 calc R U P D 2
C28B C 0.13193(17) 0.7013(2) 1.00219(17) 0.0420(10) Uani 0.533(4) 1 d D U P D 2
H28E H 0.112411 0.658261 0.988780 0.050 Uiso 0.533(4) 1 calc R U P D 2

loop_
_atom_site_aniso_label
_atom_site_aniso_U_11
_atom_site_aniso_U_22
_atom_site_aniso_U_33
_atom_site_aniso_U_23
_atom_site_aniso_U_13
_atom_site_aniso_U_12
C1 0.0250(8) 0.0238(8) 0.0200(7) -0.0026(6) -0.0013(6) -0.0040(6)
C11 0.0230(17) 0.0255(17) 0.0149(14) -0.0018(12) 0.0020(11) -0.0066(13)
C12 0.0149(16) 0.0208(15) 0.0168(13) -0.0007(10) 0.0014(12) -0.0019(11)
C13 0.0176(12) 0.0177(15) 0.0152(12) -0.0047(11) 0.0006(10) 0.0023(10)
C14 0.0229(9) 0.0169(16) 0.0160(11) -0.0051(13) 0.0019(7) -0.0007(12)
C15 0.0222(19) 0.0219(17) 0.028(2) -0.0033(15) 0.0092(15) -0.0045(15)
C16 0.0205(18) 0.024(2) 0.030(3) -0.0041(17) 0.0038(17) -0.0051(16)
C17 0.0149(9) 0.0177(10) 0.0182(10) -0.0011(8) 0.0017(7) 0.0000(8)
C18 0.0153(9) 0.0211(10) 0.0281(11) -0.0013(8) 0.0021(8) -0.0006(8)
C19 0.0189(10) 0.0237(11) 0.0297(13) 0.0019(9) 0.0028(9) -0.0055(8)
C20 0.0179(10) 0.0331(12) 0.0269(12) 0.0002(10) 0.0004(9) -0.0051(9)
C21 0.0155(9) 0.0333(12) 0.0381(13) 0.0032(10) -0.0001(9) 0.0009(8)
C22 0.0171(10) 0.0226(12) 0.0305(13) 0.0023(10) -0.0011(9) 0.0000(9)
C23 0.0257(15) 0.0240(10) 0.0307(14) 0.0001(9) 0.0041(12) -0.0029(8)
C24 0.048(3) 0.028(2) 0.047(3) 0.0069(18) 0.021(2) 0.0006(19)
C25 0.0329(13) 0.0235(14) 0.0321(16) -0.0035(12) 0.0066(12) 0.0008(11)
C26 0.0392(16) 0.0188(15) 0.0317(17) 0.0007(13) 0.0065(13) -0.0003(12)
C27 0.048(2) 0.025(2) 0.0257(15) 0.0027(15) 0.0150(13) 0.0007(18)
C28 0.0294(15) 0.0225(16) 0.0237(15) -0.0045(12) 0.0072(11) -0.0036(12)
C11A 0.013(4) 0.025(5) 0.017(4) -0.009(4) 0.004(3) -0.007(3)
C12A 0.017(4) 0.035(5) 0.015(4) -0.001(3) 0.006(3) 0.002(4)
C13A 0.021(4) 0.017(4) 0.021(4) -0.008(3) 0.004(3) -0.003(3)
C14A 0.0229(9) 0.0169(16) 0.0160(11) -0.0051(13) 0.0019(7) -0.0007(12)
C15A 0.020(4) 0.019(4) 0.011(5) -0.002(4) -0.005(4) 0.009(3)
C16A 0.022(5) 0.017(5) 0.019(5) 0.002(4) 0.000(4) -0.003(4)
C17A 0.027(3) 0.030(4) 0.027(3) -0.002(3) -0.003(3) 0.000(3)
C18A 0.024(3) 0.052(4) 0.031(3) -0.003(3) 0.000(3) -0.008(3)
C19A 0.028(4) 0.063(5) 0.047(5) 0.009(4) 0.003(4) -0.014(3)
C20A 0.023(3) 0.069(5) 0.055(5) -0.002(4) 0.000(3) -0.013(3)
C21A 0.027(3) 0.058(5) 0.039(4) -0.004(4) -0.008(3) -0.002(3)
C22A 0.027(4) 0.044(5) 0.035(4) 0.000(4) 0.001(3) -0.005(3)
C23A 0.0257(15) 0.0240(10) 0.0307(14) 0.0001(9) 0.0041(12) -0.0029(8)
C24A 0.006(4) 0.026(5) 0.025(5) -0.014(4) -0.004(4) 0.003(4)
C25A 0.073(6) 0.034(5) 0.069(8) 0.010(6) 0.031(6) 0.013(5)
C26A 0.068(6) 0.047(7) 0.056(7) 0.000(6) 0.030(5) -0.001(6)
C27A 0.048(6) 0.034(7) 0.044(6) -0.001(5) 0.018(4) 0.007(5)
C28A 0.054(7) 0.037(6) 0.038(6) 0.008(5) 0.019(5) 0.006(5)
C31 0.0181(7) 0.0234(8) 0.0209(7) -0.0015(6) -0.0021(6) -0.0004(6)
C32 0.0208(7) 0.0252(8) 0.0209(7) -0.0002(6) 0.0026(6) -0.0033(6)
C33 0.0165(7) 0.0242(8) 0.0227(7) -0.0027(6) 0.0001(6) -0.0020(6)
C34 0.0181(7) 0.0276(8) 0.0190(7) -0.0025(6) 0.0001(6) -0.0005(6)
C35 0.0160(7) 0.0244(8) 0.0215(7) 0.0026(6) -0.0007(6) 0.0009(6)
C36 0.0180(7) 0.0206(7) 0.0246(8) 0.0002(6) -0.0020(6) -0.0012(6)
C37 0.0229(8) 0.0276(8) 0.0215(7) -0.0035(6) 0.0018(6) -0.0069(6)
C38 0.0210(8) 0.0393(10) 0.0384(10) -0.0052(8) 0.0045(7) -0.0074(7)
C39 0.0280(9) 0.0462(12) 0.0477(12) -0.0027(9) 0.0005(8) -0.0166(8)
C40 0.0440(11) 0.0365(11) 0.0442(11) 0.0016(9) 0.0043(9) -0.0183(9)
C41 0.0422(11) 0.0266(9) 0.0424(11) 0.0000(8) 0.0056(9) -0.0077(8)
C42 0.0263(8) 0.0288(9) 0.0335(9) -0.0004(7) 0.0020(7) -0.0056(7)
C43 0.0228(7) 0.0265(8) 0.0215(7) 0.0029(6) -0.0006(6) -0.0055(6)
C44 0.0204(8) 0.0387(10) 0.0321(9) 0.0087(8) 0.0051(7) -0.0006(7)
C45 0.0291(9) 0.0493(12) 0.0335(10) 0.0090(8) 0.0101(7) -0.0049(8)
C46 0.0407(10) 0.0474(12) 0.0239(9) 0.0052(8) 0.0049(7) -0.0096(9)
C47 0.0423(10) 0.0388(10) 0.0254(9) 0.0096(8) -0.0021(8) -0.0031(8)
C48 0.0266(8) 0.0332(9) 0.0258(8) 0.0054(7) -0.0009(7) 0.0017(7)
C51 0.023(3) 0.008(4) 0.021(4) 0.007(3) -0.002(3) 0.007(3)
C52 0.026(5) 0.019(5) 0.016(3) -0.001(4) 0.000(3) 0.004(4)
C53 0.025(4) 0.019(5) 0.026(3) -0.002(3) 0.006(3) 0.004(3)
C54 0.024(4) 0.017(5) 0.023(3) -0.006(3) -0.001(3) 0.001(3)
C55 0.028(4) 0.016(5) 0.018(3) -0.002(3) 0.005(3) 0.005(3)
C56 0.026(4) 0.012(5) 0.019(4) 0.004(3) 0.003(3) 0.006(3)
C57 0.025(4) 0.033(3) 0.019(3) 0.000(2) 0.002(3) 0.001(3)
C58 0.037(5) 0.034(4) 0.025(4) 0.010(3) 0.006(3) 0.010(4)
C59 0.039(3) 0.043(3) 0.021(3) 0.008(3) 0.003(2) 0.011(3)
C60 0.040(4) 0.052(4) 0.026(3) 0.000(3) 0.002(3) 0.002(3)
C61 0.046(5) 0.049(5) 0.030(4) -0.001(4) 0.006(3) 0.018(4)
C62 0.038(5) 0.036(4) 0.027(4) -0.001(3) 0.005(4) 0.009(4)
C63 0.020(3) 0.028(5) 0.021(3) 0.001(3) 0.005(3) 0.007(4)
C64 0.029(3) 0.041(5) 0.025(3) 0.009(4) -0.001(3) -0.002(4)
C65 0.026(4) 0.046(6) 0.033(5) 0.010(5) -0.005(3) 0.003(5)
C66 0.028(3) 0.055(6) 0.025(3) 0.002(4) 0.000(3) -0.007(5)
C67 0.032(3) 0.040(5) 0.027(4) -0.002(4) 0.001(3) -0.003(4)
C68 0.029(4) 0.028(5) 0.020(4) -0.003(4) 0.004(3) 0.001(4)
C51A 0.025(3) 0.020(5) 0.018(4) -0.002(4) -0.005(3) -0.001(3)
C52A 0.017(3) 0.013(5) 0.022(3) 0.002(3) 0.002(3) 0.005(3)
C53A 0.025(4) 0.021(5) 0.011(3) 0.000(3) 0.001(3) 0.001(4)
C54A 0.015(3) 0.018(6) 0.025(4) -0.002(4) 0.008(3) 0.001(3)
C55A 0.018(3) 0.020(4) 0.012(3) 0.006(3) 0.002(2) -0.004(3)
C56A 0.016(3) 0.021(5) 0.019(3) 0.001(3) 0.010(2) -0.001(3)
C57A 0.024(3) 0.031(3) 0.018(2) -0.003(3) 0.008(2) 0.005(3)
C58A 0.045(3) 0.036(3) 0.029(3) 0.013(2) 0.007(2) 0.004(2)
C59A 0.058(4) 0.056(4) 0.039(4) 0.023(3) 0.011(3) 0.005(4)
C60A 0.049(3) 0.072(4) 0.029(3) 0.016(3) 0.016(3) 0.007(3)
C61A 0.047(4) 0.059(5) 0.022(3) -0.004(3) 0.011(3) 0.013(4)
C62A 0.036(5) 0.040(4) 0.027(3) -0.001(3) 0.011(4) 0.007(4)
C63A 0.015(3) 0.026(4) 0.022(3) 0.002(3) 0.006(2) -0.004(3)
C64A 0.022(4) 0.035(5) 0.022(3) 0.014(3) -0.005(3) -0.003(3)
C65A 0.028(3) 0.038(5) 0.028(3) 0.009(4) -0.005(2) -0.003(4)
C66A 0.026(4) 0.040(6) 0.017(3) 0.006(4) -0.001(3) -0.002(5)
C67A 0.026(3) 0.041(5) 0.032(4) 0.008(4) -0.009(3) -0.010(4)
C68A 0.029(3) 0.030(5) 0.029(4) 0.008(3) -0.005(3) -0.001(4)
C51B 0.028(3) 0.028(4) 0.017(3) -0.004(3) 0.003(3) 0.001(3)
C52B 0.021(4) 0.015(4) 0.019(3) 0.000(3) 0.000(2) -0.004(3)
C53B 0.023(3) 0.018(4) 0.021(3) -0.001(2) 0.006(2) -0.001(3)
C54B 0.021(4) 0.019(4) 0.013(2) -0.003(3) 0.007(2) 0.002(3)
C55B 0.021(3) 0.025(5) 0.022(3) -0.002(3) 0.005(2) 0.006(3)
C56B 0.024(4) 0.030(6) 0.012(3) 0.001(4) -0.002(3) 0.003(4)
C57B 0.019(2) 0.024(2) 0.020(2) -0.003(2) 0.0023(15) -0.004(2)
C58B 0.023(3) 0.039(4) 0.021(3) -0.001(2) -0.003(2) -0.003(2)
C59B 0.049(3) 0.035(3) 0.033(2) 0.008(2) -0.005(2) -0.001(2)
C60B 0.043(3) 0.042(3) 0.034(3) 0.014(2) -0.006(2) -0.014(2)
C61B 0.024(2) 0.050(3) 0.028(2) 0.011(2) -0.0020(17) -0.0127(19)
C62B 0.024(2) 0.041(3) 0.023(2) 0.0027(19) 0.008(2) 0.001(2)
C63B 0.021(3) 0.031(5) 0.012(3) 0.004(3) 0.002(2) 0.008(4)
C64B 0.029(4) 0.041(6) 0.031(4) 0.010(4) 0.001(3) -0.003(4)
C65B 0.032(3) 0.050(6) 0.030(3) 0.016(5) -0.008(3) 0.002(5)
C66B 0.024(3) 0.050(6) 0.024(3) 0.008(5) -0.002(2) 0.000(5)
C67B 0.028(3) 0.041(6) 0.027(3) 0.010(4) 0.000(2) 0.000(5)
C68B 0.023(3) 0.034(6) 0.026(4) 0.007(4) -0.001(3) 0.001(4)
C70 0.0191(7) 0.0195(7) 0.0187(7) -0.0013(6) -0.0016(5) -0.0014(6)
C71 0.0193(7) 0.0183(7) 0.0215(7) 0.0019(6) 0.0004(6) 0.0008(6)
C72 0.0259(8) 0.0224(8) 0.0209(7) -0.0008(6) -0.0002(6) 0.0007(6)
C73 0.0286(8) 0.0253(8) 0.0232(8) 0.0022(6) 0.0059(6) 0.0018(6)
C74 0.0205(7) 0.0261(8) 0.0262(8) 0.0052(6) 0.0036(6) 0.0008(6)
C75 0.0203(7) 0.0225(8) 0.0231(8) 0.0034(6) -0.0008(6) 0.0001(6)
C76 0.0202(7) 0.0228(8) 0.0192(7) 0.0019(6) 0.0013(6) -0.0004(6)
C77 0.0345(10) 0.0490(11) 0.0232(8) -0.0046(8) 0.0071(7) -0.0116(8)
C78 0.0655(16) 0.0672(16) 0.0397(12) -0.0127(11) 0.0112(11) 0.0112(13)
C79 0.0696(18) 0.118(3) 0.0427(14) -0.0287(16) 0.0124(13) 0.0078(17)
C80 0.0521(14) 0.126(3) 0.0308(11) -0.0331(14) 0.0110(10) -0.0291(15)
C81 0.085(2) 0.102(2) 0.0293(11) 0.0147(13) 0.0029(12) -0.0273(17)
C82 0.0693(16) 0.0617(15) 0.0218(9) 0.0082(9) -0.0011(9) -0.0039(12)
C83 0.0199(7) 0.0294(9) 0.0231(8) 0.0027(6) -0.0008(6) -0.0048(6)
C84 0.0328(9) 0.0259(9) 0.0492(12) 0.0061(8) -0.0163(8) -0.0047(7)
C85 0.0355(10) 0.0370(11) 0.0591(14) 0.0030(10) -0.0242(10) -0.0012(8)
C86 0.0231(9) 0.0407(11) 0.0693(15) -0.0087(10) -0.0101(9) -0.0074(8)
C87 0.0282(9) 0.0292(9) 0.0486(11) -0.0016(8) -0.0023(8) -0.0078(7)
C88 0.0295(9) 0.0265(9) 0.0338(9) 0.0028(7) 0.0010(7) -0.0032(7)
C91 0.0199(9) 0.0247(10) 0.0198(9) -0.0003(8) -0.0016(7) 0.0001(7)
C92 0.0220(9) 0.0249(10) 0.0323(11) 0.0003(9) -0.0033(8) -0.0036(8)
C93 0.0186(9) 0.0340(11) 0.0380(13) 0.0003(10) -0.0046(8) -0.0028(8)
C94 0.0193(10) 0.0317(10) 0.0359(14) 0.0044(9) -0.0028(8) 0.0034(8)
C95 0.0201(9) 0.0254(9) 0.0232(11) 0.0018(7) 0.0019(7) 0.0015(7)
C96 0.0178(9) 0.0250(9) 0.0204(10) -0.0008(8) -0.0009(7) -0.0011(7)
C97 0.0191(9) 0.0293(11) 0.0561(14) -0.0001(10) -0.0053(9) -0.0039(8)
C98 0.0344(12) 0.0707(19) 0.0517(14) 0.0160(13) -0.0026(10) -0.0274(12)
C99 0.0383(14) 0.085(2) 0.0643(17) 0.0116(16) 0.0054(12) -0.0310(14)
C100 0.0213(10) 0.0423(13) 0.081(2) -0.0023(15) 0.0096(12) -0.0072(9)
C101 0.0178(11) 0.093(2) 0.0613(17) 0.0126(16) -0.0073(11) -0.0062(13)
C102 0.0174(11) 0.115(3) 0.0516(15) 0.0253(17) -0.0056(10) -0.0093(14)
C103 0.0204(8) 0.0255(9) 0.0245(10) 0.0041(7) 0.0041(8) 0.0022(7)
C104 0.0306(12) 0.0277(11) 0.0297(12) 0.0032(8) 0.0054(10) 0.0021(8)
C105 0.0393(11) 0.0270(10) 0.0413(14) -0.0015(9) 0.0094(12) 0.0008(8)
C106 0.0394(11) 0.0242(10) 0.0490(13) 0.0106(9) 0.0075(10) 0.0045(8)
C107 0.0414(11) 0.0317(12) 0.0337(11) 0.0107(9) 0.0088(9) 0.0032(9)
C108 0.0351(10) 0.0289(11) 0.0265(10) 0.0078(8) 0.0063(8) 0.0030(8)
C91A 0.022(5) 0.022(6) 0.020(8) -0.003(6) -0.006(6) -0.002(5)
C92A 0.020(6) 0.025(7) 0.033(9) -0.003(8) -0.008(7) -0.004(6)
C93A 0.024(5) 0.026(6) 0.033(7) 0.001(6) -0.002(6) 0.003(5)
C94A 0.027(6) 0.029(6) 0.020(8) -0.002(7) -0.002(7) 0.002(5)
C95A 0.030(6) 0.028(5) 0.019(7) -0.002(6) 0.001(6) 0.004(5)
C96A 0.023(7) 0.025(6) 0.017(8) -0.001(7) 0.001(7) -0.006(5)
C97A 0.021(5) 0.044(7) 0.047(7) 0.014(7) -0.007(5) -0.006(6)
C98A 0.025(6) 0.050(8) 0.054(8) 0.011(7) 0.003(6) -0.003(6)
C99A 0.020(7) 0.043(9) 0.063(8) 0.018(8) 0.002(7) 0.000(7)
C00A 0.015(7) 0.048(9) 0.061(8) 0.013(9) 0.007(7) -0.004(7)
C01A 0.008(7) 0.071(10) 0.055(8) 0.010(8) -0.002(6) 0.000(7)
C02A 0.007(6) 0.062(9) 0.046(7) 0.012(8) -0.003(6) -0.002(7)
C03A 0.038(7) 0.038(5) 0.033(7) 0.012(6) -0.005(6) 0.003(5)
C04A 0.041(8) 0.035(7) 0.031(8) 0.003(7) -0.005(7) 0.004(6)
C05A 0.047(9) 0.033(7) 0.040(8) -0.005(7) 0.003(8) -0.004(7)
C06A 0.062(9) 0.033(7) 0.039(8) 0.006(7) 0.006(7) 0.000(7)
C07A 0.053(9) 0.038(8) 0.035(7) 0.005(6) 0.008(7) 0.005(7)
C08A 0.057(9) 0.043(8) 0.048(8) 0.010(7) 0.006(7) 0.002(7)
C111 0.018(4) 0.021(4) 0.026(3) 0.003(3) -0.005(3) -0.002(3)
C112 0.024(3) 0.025(4) 0.027(3) -0.011(2) 0.008(2) 0.002(3)
C113 0.023(3) 0.029(4) 0.027(3) 0.004(3) 0.002(3) -0.001(3)
C114 0.038(4) 0.029(4) 0.022(3) -0.003(3) 0.009(3) -0.005(3)
C115 0.038(4) 0.023(3) 0.033(3) 0.001(2) 0.016(3) -0.004(3)
C116 0.032(3) 0.017(4) 0.026(3) -0.001(2) 0.012(2) -0.005(3)
C117 0.020(3) 0.040(4) 0.029(4) -0.005(3) 0.006(2) 0.002(2)
C118 0.029(4) 0.040(4) 0.022(4) 0.012(3) 0.009(3) 0.008(3)
C119 0.024(3) 0.046(4) 0.032(5) 0.000(3) 0.007(3) 0.008(3)
C120 0.031(4) 0.045(4) 0.019(3) 0.011(3) 0.002(3) 0.009(3)
C121 0.023(3) 0.040(4) 0.026(3) 0.004(3) 0.004(2) 0.000(3)
C122 0.032(4) 0.036(4) 0.025(3) 0.007(3) 0.011(2) 0.010(3)
C123 0.061(4) 0.044(3) 0.033(2) 0.003(2) 0.022(3) 0.013(3)
C124 0.023(2) 0.032(2) 0.024(2) 0.0059(18) 0.0042(16) -0.0110(18)
C125 0.044(3) 0.045(3) 0.027(3) -0.007(2) 0.000(2) 0.005(2)
C126 0.063(3) 0.083(4) 0.049(3) -0.028(3) -0.005(2) 0.027(3)
C127 0.063(3) 0.083(4) 0.024(2) -0.011(2) -0.0014(19) 0.052(3)
C128 0.0278(18) 0.034(2) 0.0214(17) -0.0045(14) 0.0044(13) 0.0121(15)
C11B 0.012(3) 0.019(3) 0.018(2) -0.0056(19) 0.003(2) 0.000(2)
C12B 0.009(2) 0.010(2) 0.013(2) -0.0029(18) -0.0003(17) 0.0009(17)
C13B 0.015(2) 0.021(3) 0.017(2) -0.0043(18) 0.0027(18) -0.001(2)
C14B 0.021(2) 0.030(3) 0.015(2) -0.002(2) 0.0020(16) -0.004(3)
C15B 0.0147(19) 0.033(3) 0.0246(19) -0.011(2) 0.0019(14) -0.004(2)
C16B 0.019(2) 0.014(4) 0.030(2) -0.0061(19) -0.0040(19) 0.001(3)
C17B 0.018(2) 0.019(2) 0.011(2) 0.0057(18) 0.0020(17) 0.0028(17)
C18B 0.011(2) 0.029(3) 0.018(3) 0.0005(19) 0.0046(18) 0.0008(19)
C19B 0.024(3) 0.030(3) 0.012(2) 0.005(2) 0.0061(19) 0.0096(19)
C20B 0.021(3) 0.032(3) 0.022(3) 0.002(2) 0.003(2) 0.002(2)
C21B 0.029(3) 0.032(3) 0.029(3) 0.016(3) 0.008(2) 0.007(2)
C22B 0.020(3) 0.039(4) 0.028(3) 0.008(3) 0.010(2) 0.003(3)
C23B 0.0143(17) 0.074(4) 0.048(3) -0.041(3) -0.0007(16) -0.0068(18)
C24B 0.042(3) 0.108(5) 0.089(5) -0.080(4) -0.026(3) 0.032(4)
C25B 0.040(2) 0.044(3) 0.027(2) -0.0064(18) 0.0063(17) -0.002(2)
C26B 0.043(2) 0.053(2) 0.0270(17) -0.0131(17) 0.0218(15) -0.0090(17)
C27B 0.0310(19) 0.077(3) 0.041(2) -0.012(2) 0.0092(16) 0.0080(19)
C28B 0.0278(17) 0.061(3) 0.038(2) -0.0175(18) 0.0108(15) -0.0075(16)

loop_
_atom_type_symbol
_atom_type_description
_atom_type_scat_dispersion_real
_atom_type_scat_dispersion_imag
_atom_type_scat_source
C C 0.0033 0.0016 'International Tables Vol C Tables 4.2.6.8 and 6.1.1.4'
H H 0.0000 0.0000 'International Tables Vol C Tables 4.2.6.8 and 6.1.1.4'

loop_
_geom_angle_atom_site_label_1
_geom_angle_atom_site_label_2
_geom_angle_atom_site_label_3
_geom_angle
C51A C1 C31 114.4(6)
C51A C1 C11A 109.8(8)
C31 C1 C11A 112.5(4)
C31 C1 C11 110.01(18)
C31 C1 C51B 112.0(5)
C31 C1 C51 114.4(6)
C11 C1 C51 113.3(6)
C31 C1 H1 106.2
C11 C1 H1 106.2
C51 C1 H1 106.2
C12 C11 C16 118.4(4)
C12 C11 C1 122.0(4)
C16 C11 C1 119.5(4)
C11 C12 C13 123.0(4)
C11 C12 H12 118.5
C13 C12 H12 118.5
C14 C13 C12 117.3(3)
C14 C13 C17 123.8(3)
C12 C13 C17 118.8(3)
C13 C14 C15 121.1(4)
C13 C14 H14 119.5
C15 C14 H14 119.5
C16 C15 C14 119.2(4)
C16 C15 C23 124.5(4)
C14 C15 C23 116.0(4)
C15 C16 C11 120.8(5)
C15 C16 H16 119.6
C11 C16 H16 119.6
C13 C17 C22 114.0(2)
C13 C17 C18 113.7(2)
C22 C17 C18 109.44(17)
C13 C17 H17 106.4
C22 C17 H17 106.4
C18 C17 H17 106.4
C19 C18 C17 109.53(17)
C19 C18 H18A 109.8
C17 C18 H18A 109.8
C19 C18 H18B 109.8
C17 C18 H18B 109.8
H18A C18 H18B 108.2
C20 C19 C18 111.11(19)
C20 C19 H19A 109.4
C18 C19 H19A 109.4
C20 C19 H19B 109.4
C18 C19 H19B 109.4
H19A C19 H19B 108.0
C19 C20 C21 110.30(19)
C19 C20 H20A 109.6
C21 C20 H20A 109.6
C19 C20 H20B 109.6
C21 C20 H20B 109.6
H20A C20 H20B 108.1
C20 C21 C22 112.38(19)
C20 C21 H21A 109.1
C22 C21 H21A 109.1
C20 C21 H21B 109.1
C22 C21 H21B 109.1
H21A C21 H21B 107.9
C17 C22 C21 111.78(18)
C17 C22 H22A 109.3
C21 C22 H22A 109.3
C17 C22 H22B 109.3
C21 C22 H22B 109.3
H22A C22 H22B 107.9
C24 C23 C28 112.7(4)
C24 C23 C15 113.1(5)
C28 C23 C15 113.6(4)
C24 C23 H23 105.5
C28 C23 H23 105.5
C15 C23 H23 105.5
C23 C24 C25 113.5(4)
C23 C24 H24A 108.9
C25 C24 H24A 108.9
C23 C24 H24B 108.9
C25 C24 H24B 108.9
H24A C24 H24B 107.7
C26 C25 C24 111.3(4)
C26 C25 H25A 109.4
C24 C25 H25A 109.4
C26 C25 H25B 109.4
C24 C25 H25B 109.4
H25A C25 H25B 108.0
C25 C26 C27 110.6(3)
C25 C26 H26A 109.5
C27 C26 H26A 109.5
C25 C26 H26B 109.5
C27 C26 H26B 109.5
H26A C26 H26B 108.1
C26 C27 C28 111.8(4)
C26 C27 H27A 109.3
C28 C27 H27A 109.3
C26 C27 H27B 109.3
C28 C27 H27B 109.3
H27A C27 H27B 107.9
C23 C28 C27 110.3(4)
C23 C28 H28A 109.6
C27 C28 H28A 109.6
C23 C28 H28B 109.6
C27 C28 H28B 109.6
H28A C28 H28B 108.1
C16A C11A C12A 121.6(13)
C16A C11A C1 132.5(14)
C12A C11A C1 105.9(11)
C11A C12A C13A 118.0(12)
C11A C12A H12A 121.0
C13A C12A H12A 121.0
C14A C13A C12A 119.3(11)
C14A C13A C17A 118.1(10)
C12A C13A C17A 122.4(10)
C15A C14A C13A 124.0(13)
C15A C14A H14A 118.0
C13A C14A H14A 118.0
C14A C15A C16A 115.6(13)
C14A C15A C23A 123.7(14)
C16A C15A C23A 118.2(14)
C11A C16A C15A 120.7(15)
C11A C16A H16A 119.7
C15A C16A H16A 119.7
C18A C17A C22A 111.2(7)
C18A C17A C13A 111.0(7)
C22A C17A C13A 113.4(7)
C18A C17A H17A 107.0
C22A C17A H17A 107.0
C13A C17A H17A 107.0
C17A C18A C19A 112.1(7)
C17A C18A H18C 109.2
C19A C18A H18C 109.2
C17A C18A H18D 109.2
C19A C18A H18D 109.2
H18C C18A H18D 107.9
C20A C19A C18A 111.1(7)
C20A C19A H19C 109.4
C18A C19A H19C 109.4
C20A C19A H19D 109.4
C18A C19A H19D 109.4
H19C C19A H19D 108.0
C19A C20A C21A 112.4(7)
C19A C20A H20C 109.1
C21A C20A H20C 109.1
C19A C20A H20D 109.1
C21A C20A H20D 109.1
H20C C20A H20D 107.9
C20A C21A C22A 111.7(7)
C20A C21A H21C 109.3
C22A C21A H21C 109.3
C20A C21A H21D 109.3
C22A C21A H21D 109.3
H21C C21A H21D 107.9
C17A C22A C21A 110.9(7)
C17A C22A H22C 109.5
C21A C22A H22C 109.5
C17A C22A H22D 109.5
C21A C22A H22D 109.5
H22C C22A H22D 108.1
C28A C23A C15A 112.4(14)
C28A C23A C24A 111.3(13)
C15A C23A C24A 109.6(13)
C28A C23A H23A 107.8
C15A C23A H23A 107.8
C24A C23A H23A 107.8
C25A C24A C23A 99.7(10)
C25A C24A H24C 111.8
C23A C24A H24C 111.8
C25A C24A H24D 111.8
C23A C24A H24D 111.8
H24C C24A H24D 109.5
C26A C25A C24A 107.1(13)
C26A C25A H25C 110.3
C24A C25A H25C 110.3
C26A C25A H25D 110.3
C24A C25A H25D 110.3
H25C C25A H25D 108.6
C27A C26A C25A 111.5(14)
C27A C26A H26C 109.3
C25A C26A H26C 109.3
C27A C26A H26D 109.3
C25A C26A H26D 109.3
H26C C26A H26D 108.0
C26A C27A C28A 112.2(14)
C26A C27A H27C 109.2
C28A C27A H27C 109.2
C26A C27A H27D 109.2
C28A C27A H27D 109.2
H27C C27A H27D 107.9
C23A C28A C27A 115.7(14)
C23A C28A H28C 108.4
C27A C28A H28C 108.4
C23A C28A H28D 108.4
C27A C28A H28D 108.4
H28C C28A H28D 107.4
C36 C31 C32 118.72(14)
C36 C31 C1 119.56(14)
C32 C31 C1 121.72(14)
C33 C32 C31 121.01(15)
C33 C32 H32 119.5
C31 C32 H32 119.5
C32 C33 C34 118.51(14)
C32 C33 C37 121.90(14)
C34 C33 C37 119.58(14)
C33 C34 C35 122.04(14)
C33 C34 H34 119.0
C35 C34 H34 119.0
C36 C35 C34 117.78(14)
C36 C35 C43 120.97(14)
C34 C35 C43 121.24(14)
C31 C36 C35 121.88(15)
C31 C36 H36 119.1
C35 C36 H36 119.1
C33 C37 C42 111.78(13)
C33 C37 C38 113.93(14)
C42 C37 C38 109.81(14)
C33 C37 H37 107.0
C42 C37 H37 107.0
C38 C37 H37 107.0
C39 C38 C37 110.75(15)
C39 C38 H38A 109.5
C37 C38 H38A 109.5
C39 C38 H38B 109.5
C37 C38 H38B 109.5
H38A C38 H38B 108.1
C40 C39 C38 111.45(16)
C40 C39 H39A 109.3
C38 C39 H39A 109.3
C40 C39 H39B 109.3
C38 C39 H39B 109.3
H39A C39 H39B 108.0
C41 C40 C39 112.04(16)
C41 C40 H40A 109.2
C39 C40 H40A 109.2
C41 C40 H40B 109.2
C39 C40 H40B 109.2
H40A C40 H40B 107.9
C40 C41 C42 111.57(16)
C40 C41 H41A 109.3
C42 C41 H41A 109.3
C40 C41 H41B 109.3
C42 C41 H41B 109.3
H41A C41 H41B 108.0
C37 C42 C41 111.14(15)
C37 C42 H42A 109.4
C41 C42 H42A 109.4
C37 C42 H42B 109.4
C41 C42 H42B 109.4
H42A C42 H42B 108.0
C35 C43 C44 112.54(14)
C35 C43 C48 111.65(13)
C44 C43 C48 110.30(14)
C35 C43 H43 107.4
C44 C43 H43 107.4
C48 C43 H43 107.4
C43 C44 C45 111.85(15)
C43 C44 H44A 109.2
C45 C44 H44A 109.2
C43 C44 H44B 109.2
C45 C44 H44B 109.2
H44A C44 H44B 107.9
C46 C45 C44 111.46(15)
C46 C45 H45A 109.3
C44 C45 H45A 109.3
C46 C45 H45B 109.3
C44 C45 H45B 109.3
H45A C45 H45B 108.0
C47 C46 C45 111.09(16)
C47 C46 H46A 109.4
C45 C46 H46A 109.4
C47 C46 H46B 109.4
C45 C46 H46B 109.4
H46A C46 H46B 108.0
C46 C47 C48 111.00(16)
C46 C47 H47A 109.4
C48 C47 H47A 109.4
C46 C47 H47B 109.4
C48 C47 H47B 109.4
H47A C47 H47B 108.0
C47 C48 C43 111.86(14)
C47 C48 H48A 109.2
C43 C48 H48A 109.2
C47 C48 H48B 109.2
C43 C48 H48B 109.2
H48A C48 H48B 107.9
C56 C51 C52 113.0(11)
C56 C51 C1 117.8(12)
C52 C51 C1 129.2(12)
C53 C52 C51 124.1(11)
C53 C52 H52 117.9
C51 C52 H52 117.9
C54 C53 C52 118.8(10)
C54 C53 C57 118.6(9)
C52 C53 C57 122.6(9)
C53 C54 C55 121.3(10)
C53 C54 H54 119.4
C55 C54 H54 119.4
C54 C55 C56 117.2(11)
C54 C55 C63 117.0(11)
C56 C55 C63 124.7(12)
C55 C56 C51 125.5(13)
C55 C56 H56 117.3
C51 C56 H56 117.3
C62 C57 C58 110.6(10)
C62 C57 C53 112.5(9)
C58 C57 C53 114.2(8)
C62 C57 H57 106.3
C58 C57 H57 106.3
C53 C57 H57 106.3
C57 C58 C59 110.6(9)
C57 C58 H58A 109.5
C59 C58 H58A 109.5
C57 C58 H58B 109.5
C59 C58 H58B 109.5
H58A C58 H58B 108.1
C60 C59 C58 113.0(7)
C60 C59 H59A 109.0
C58 C59 H59A 109.0
C60 C59 H59B 109.0
C58 C59 H59B 109.0
H59A C59 H59B 107.8
C59 C60 C61 111.8(6)
C59 C60 H60A 109.3
C61 C60 H60A 109.3
C59 C60 H60B 109.3
C61 C60 H60B 109.3
H60A C60 H60B 107.9
C62 C61 C60 110.3(10)
C62 C61 H61A 109.6
C60 C61 H61A 109.6
C62 C61 H61B 109.6
C60 C61 H61B 109.6
H61A C61 H61B 108.1
C57 C62 C61 111.5(10)
C57 C62 H62A 109.3
C61 C62 H62A 109.3
C57 C62 H62B 109.3
C61 C62 H62B 109.3
H62A C62 H62B 108.0
C68 C63 C64 112.8(9)
C68 C63 C55 108.9(9)
C64 C63 C55 114.4(10)
C68 C63 H63 106.8
C64 C63 H63 106.8
C55 C63 H63 106.8
C63 C64 C65 110.4(9)
C63 C64 H64A 109.6
C65 C64 H64A 109.6
C63 C64 H64B 109.6
C65 C64 H64B 109.6
H64A C64 H64B 108.1
C66 C65 C64 109.4(9)
C66 C65 H65A 109.8
C64 C65 H65A 109.8
C66 C65 H65B 109.8
C64 C65 H65B 109.8
H65A C65 H65B 108.2
C67 C66 C65 111.7(8)
C67 C66 H66A 109.3
C65 C66 H66A 109.3
C67 C66 H66B 109.3
C65 C66 H66B 109.3
H66A C66 H66B 107.9
C66 C67 C68 110.8(9)
C66 C67 H67A 109.5
C68 C67 H67A 109.5
C66 C67 H67B 109.5
C68 C67 H67B 109.5
H67A C67 H67B 108.1
C63 C68 C67 114.0(9)
C63 C68 H68A 108.8
C67 C68 H68A 108.8
C63 C68 H68B 108.8
C67 C68 H68B 108.8
H68A C68 H68B 107.6
C56A C51A C52A 122.9(11)
C56A C51A C1 118.0(12)
C52A C51A C1 119.0(11)
C51A C52A C53A 117.9(11)
C51A C52A H52A 121.1
C53A C52A H52A 121.1
C52A C53A C54A 119.0(10)
C52A C53A C57A 118.3(11)
C54A C53A C57A 122.3(11)
C55A C54A C53A 123.1(11)
C55A C54A H54A 118.5
C53A C54A H54A 118.5
C54A C55A C56A 117.4(10)
C54A C55A C63A 119.8(11)
C56A C55A C63A 122.5(11)
C51A C56A C55A 119.7(12)
C51A C56A H56A 120.2
C55A C56A H56A 120.2
C62A C57A C53A 113.4(9)
C62A C57A C58A 109.1(8)
C53A C57A C58A 108.6(9)
C62A C57A H57A 108.5
C53A C57A H57A 108.5
C58A C57A H57A 108.5
C59A C58A C57A 111.1(6)
C59A C58A H58C 109.4
C57A C58A H58C 109.4
C59A C58A H58D 109.4
C57A C58A H58D 109.4
H58C C58A H58D 108.0
C60A C59A C58A 111.1(6)
C60A C59A H59C 109.4
C58A C59A H59C 109.4
C60A C59A H59D 109.4
C58A C59A H59D 109.4
H59C C59A H59D 108.0
C59A C60A C61A 111.7(6)
C59A C60A H60C 109.3
C61A C60A H60C 109.3
C59A C60A H60D 109.3
C61A C60A H60D 109.3
H60C C60A H60D 107.9
C60A C61A C62A 110.0(8)
C60A C61A H61C 109.7
C62A C61A H61C 109.7
C60A C61A H61D 109.7
C62A C61A H61D 109.7
H61C C61A H61D 108.2
C57A C62A C61A 111.1(9)
C57A C62A H62C 109.4
C61A C62A H62C 109.4
C57A C62A H62D 109.4
C61A C62A H62D 109.4
H62C C62A H62D 108.0
C68A C63A C64A 111.6(9)
C68A C63A C55A 109.9(11)
C64A C63A C55A 113.5(9)
C68A C63A H63A 107.2
C64A C63A H63A 107.2
C55A C63A H63A 107.2
C63A C64A C65A 109.6(9)
C63A C64A H64C 109.7
C65A C64A H64C 109.7
C63A C64A H64D 109.7
C65A C64A H64D 109.7
H64C C64A H64D 108.2
C66A C65A C64A 111.1(9)
C66A C65A H65C 109.4
C64A C65A H65C 109.4
C66A C65A H65D 109.4
C64A C65A H65D 109.4
H65C C65A H65D 108.0
C67A C66A C65A 110.4(8)
C67A C66A H66C 109.6
C65A C66A H66C 109.6
C67A C66A H66D 109.6
C65A C66A H66D 109.6
H66C C66A H66D 108.1
C66A C67A C68A 111.3(9)
C66A C67A H67C 109.4
C68A C67A H67C 109.4
C66A C67A H67D 109.4
C68A C67A H67D 109.4
H67C C67A H67D 108.0
C63A C68A C67A 113.3(9)
C63A C68A H68C 108.9
C67A C68A H68C 108.9
C63A C68A H68D 108.9
C67A C68A H68D 108.9
H68C C68A H68D 107.7
C56B C51B C52B 117.0(10)
C56B C51B C1 126.2(10)
C52B C51B C1 116.7(10)
C53B C52B C51B 122.4(10)
C53B C52B H52B 118.8
C51B C52B H52B 118.8
C54B C53B C52B 118.0(9)
C54B C53B C57B 122.1(8)
C52B C53B C57B 119.8(9)
C55B C54B C53B 121.0(10)
C55B C54B H54B 119.5
C53B C54B H54B 119.5
C54B C55B C56B 120.1(10)
C54B C55B C63B 122.2(10)
C56B C55B C63B 117.7(10)
C51B C56B C55B 121.4(11)
C51B C56B H56B 119.3
C55B C56B H56B 119.3
C53B C57B C58B 111.4(7)
C53B C57B C62B 114.2(6)
C58B C57B C62B 109.8(5)
C53B C57B H57B 107.0
C58B C57B H57B 107.0
C62B C57B H57B 107.0
C59B C58B C57B 110.9(6)
C59B C58B H58E 109.5
C57B C58B H58E 109.5
C59B C58B H58F 109.5
C57B C58B H58F 109.5
H58E C58B H58F 108.1
C60B C59B C58B 110.6(5)
C60B C59B H59E 109.5
C58B C59B H59E 109.5
C60B C59B H59F 109.5
C58B C59B H59F 109.5
H59E C59B H59F 108.1
C59B C60B C61B 110.4(4)
C59B C60B H60E 109.6
C61B C60B H60E 109.6
C59B C60B H60F 109.6
C61B C60B H60F 109.6
H60E C60B H60F 108.1
C60B C61B C62B 111.7(4)
C60B C61B H61E 109.3
C62B C61B H61E 109.3
C60B C61B H61F 109.3
C62B C61B H61F 109.3
H61E C61B H61F 107.9
C61B C62B C57B 112.9(4)
C61B C62B H62E 109.0
C57B C62B H62E 109.0
C61B C62B H62F 109.0
C57B C62B H62F 109.0
H62E C62B H62F 107.8
C68B C63B C55B 109.2(10)
C68B C63B C64B 109.8(9)
C55B C63B C64B 113.8(9)
C68B C63B H63B 107.9
C55B C63B H63B 107.9
C64B C63B H63B 107.9
C63B C64B C65B 112.1(8)
C63B C64B H64E 109.2
C65B C64B H64E 109.2
C63B C64B H64F 109.2
C65B C64B H64F 109.2
H64E C64B H64F 107.9
C66B C65B C64B 110.9(7)
C66B C65B H65E 109.5
C64B C65B H65E 109.5
C66B C65B H65F 109.5
C64B C65B H65F 109.5
H65E C65B H65F 108.0
C67B C66B C65B 111.1(7)
C67B C66B H66E 109.4
C65B C66B H66E 109.4
C67B C66B H66F 109.4
C65B C66B H66F 109.4
H66E C66B H66F 108.0
C66B C67B C68B 110.9(8)
C66B C67B H67E 109.5
C68B C67B H67E 109.5
C66B C67B H67F 109.5
C68B C67B H67F 109.5
H67E C67B H67F 108.0
C63B C68B C67B 112.1(9)
C63B C68B H68E 109.2
C67B C68B H68E 109.2
C63B C68B H68F 109.2
C67B C68B H68F 109.2
H68E C68B H68F 107.9
C111 C70 C91 110.4(6)
C111 C70 C71 113.3(12)
C91 C70 C71 111.70(15)
C71 C70 C11B 111.7(9)
C71 C70 C91A 115.4(11)
C11B C70 C91A 110.4(7)
C111 C70 H70 107.0
C91 C70 H70 107.0
C71 C70 H70 107.0
C72 C71 C76 118.70(14)
C72 C71 C70 119.14(14)
C76 C71 C70 122.10(14)
C71 C72 C73 121.39(15)
C71 C72 H72 119.3
C73 C72 H72 119.3
C74 C73 C72 118.48(15)
C74 C73 C77 120.11(15)
C72 C73 C77 121.40(15)
C73 C74 C75 121.75(15)
C73 C74 H74 119.1
C75 C74 H74 119.1
C74 C75 C76 118.28(15)
C74 C75 C83 121.42(14)
C76 C75 C83 120.28(14)
C75 C76 C71 121.39(14)
C75 C76 H76 119.3
C71 C76 H76 119.3
C82 C77 C73 111.34(17)
C82 C77 C78 113.13(18)
C73 C77 C78 111.76(17)
C82 C77 H77 106.7
C73 C77 H77 106.7
C78 C77 H77 106.7
C79 C78 C77 111.4(2)
C79 C78 H78A 109.3
C77 C78 H78A 109.3
C79 C78 H78B 109.3
C77 C78 H78B 109.3
H78A C78 H78B 108.0
C80 C79 C78 109.6(2)
C80 C79 H79A 109.8
C78 C79 H79A 109.8
C80 C79 H79B 109.8
C78 C79 H79B 109.8
H79A C79 H79B 108.2
C79 C80 C81 113.6(2)
C79 C80 H80A 108.9
C81 C80 H80A 108.9
C79 C80 H80B 108.9
C81 C80 H80B 108.9
H80A C80 H80B 107.7
C82 C81 C80 109.7(2)
C82 C81 H81A 109.7
C80 C81 H81A 109.7
C82 C81 H81B 109.7
C80 C81 H81B 109.7
H81A C81 H81B 108.2
C77 C82 C81 112.0(2)
C77 C82 H82A 109.2
C81 C82 H82A 109.2
C77 C82 H82B 109.2
C81 C82 H82B 109.2
H82A C82 H82B 107.9
C75 C83 C88 113.16(14)
C75 C83 C84 111.58(14)
C88 C83 C84 110.27(14)
C75 C83 H83 107.2
C88 C83 H83 107.2
C84 C83 H83 107.2
C83 C84 C85 111.63(16)
C83 C84 H84A 109.3
C85 C84 H84A 109.3
C83 C84 H84B 109.3
C85 C84 H84B 109.3
H84A C84 H84B 108.0
C86 C85 C84 110.70(18)
C86 C85 H85A 109.5
C84 C85 H85A 109.5
C86 C85 H85B 109.5
C84 C85 H85B 109.5
H85A C85 H85B 108.1
C87 C86 C85 110.67(16)
C87 C86 H86A 109.5
C85 C86 H86A 109.5
C87 C86 H86B 109.5
C85 C86 H86B 109.5
H86A C86 H86B 108.1
C86 C87 C88 111.13(16)
C86 C87 H87A 109.4
C88 C87 H87A 109.4
C86 C87 H87B 109.4
C88 C87 H87B 109.4
H87A C87 H87B 108.0
C83 C88 C87 111.86(15)
C83 C88 H88A 109.2
C87 C88 H88A 109.2
C83 C88 H88B 109.2
C87 C88 H88B 109.2
H88A C88 H88B 107.9
C96 C91 C92 118.96(19)
C96 C91 C70 122.3(2)
C92 C91 C70 118.8(2)
C93 C92 C91 121.1(2)
C93 C92 H92 119.5
C91 C92 H92 119.5
C94 C93 C92 118.6(2)
C94 C93 C97 122.3(2)
C92 C93 C97 119.0(2)
C93 C94 C95 121.5(2)
C93 C94 H94 119.3
C95 C94 H94 119.3
C96 C95 C94 118.8(2)
C96 C95 C103 120.68(18)
C94 C95 C103 120.51(18)
C95 C96 C91 121.1(2)
C95 C96 H96 119.5
C91 C96 H96 119.5
C98 C97 C93 110.4(2)
C98 C97 C102 109.8(2)
C93 C97 C102 114.1(2)
C98 C97 H97 107.4
C93 C97 H97 107.4
C102 C97 H97 107.4
C97 C98 C99 111.8(2)
C97 C98 H98A 109.2
C99 C98 H98A 109.2
C97 C98 H98B 109.2
C99 C98 H98B 109.2
H98A C98 H98B 107.9
C100 C99 C98 111.4(2)
C100 C99 H99A 109.4
C98 C99 H99A 109.4
C100 C99 H99B 109.4
C98 C99 H99B 109.4
H99A C99 H99B 108.0
C101 C100 C99 109.7(2)
C101 C100 H10A 109.7
C99 C100 H10A 109.7
C101 C100 H10B 109.7
C99 C100 H10B 109.7
H10A C100 H10B 108.2
C100 C101 C102 110.3(2)
C100 C101 H10C 109.6
C102 C101 H10C 109.6
C100 C101 H10D 109.6
C102 C101 H10D 109.6
H10C C101 H10D 108.1
C97 C102 C101 111.6(2)
C97 C102 H10E 109.3
C101 C102 H10E 109.3
C97 C102 H10F 109.3
C101 C102 H10F 109.3
H10E C102 H10F 108.0
C95 C103 C108 111.22(17)
C95 C103 C104 111.46(17)
C108 C103 C104 111.63(18)
C95 C103 H103 107.4
C108 C103 H103 107.4
C104 C103 H103 107.4
C103 C104 C105 111.17(18)
C103 C104 H10G 109.4
C105 C104 H10G 109.4
C103 C104 H10H 109.4
C105 C104 H10H 109.4
H10G C104 H10H 108.0
C104 C105 C106 111.25(19)
C104 C105 H10I 109.4
C106 C105 H10I 109.4
C104 C105 H10J 109.4
C106 C105 H10J 109.4
H10I C105 H10J 108.0
C105 C106 C107 111.97(18)
C105 C106 H10K 109.2
C107 C106 H10K 109.2
C105 C106 H10L 109.2
C107 C106 H10L 109.2
H10K C106 H10L 107.9
C106 C107 C108 111.19(17)
C106 C107 H10M 109.4
C108 C107 H10M 109.4
C106 C107 H10N 109.4
C108 C107 H10N 109.4
H10M C107 H10N 108.0
C103 C108 C107 111.74(18)
C103 C108 H10O 109.3
C107 C108 H10O 109.3
C103 C108 H10P 109.3
C107 C108 H10P 109.3
H10O C108 H10P 107.9
C92A C91A C96A 116.8(16)
C92A C91A C70 120.6(18)
C96A C91A C70 122.6(18)
C93A C92A C91A 123.5(17)
C93A C92A H92A 118.2
C91A C92A H92A 118.2
C94A C93A C92A 117.4(16)
C94A C93A C97A 120.3(16)
C92A C93A C97A 122.3(17)
C95A C94A C93A 121.1(17)
C95A C94A H94A 119.4
C93A C94A H94A 119.4
C94A C95A C96A 120.3(16)
C94A C95A C03A 128.1(17)
C96A C95A C03A 111.4(15)
C95A C96A C91A 120.3(16)
C95A C96A H96A 119.8
C91A C96A H96A 119.8
C93A C97A C98A 109.8(15)
C93A C97A C02A 109.6(15)
C98A C97A C02A 111.4(18)
C93A C97A H97A 108.7
C98A C97A H97A 108.7
C02A C97A H97A 108.7
C97A C98A C99A 109.0(16)
C97A C98A H98C 109.9
C99A C98A H98C 109.9
C97A C98A H98D 109.9
C99A C98A H98D 109.9
H98C C98A H98D 108.3
C00A C99A C98A 110.3(17)
C00A C99A H99C 109.6
C98A C99A H99C 109.6
C00A C99A H99D 109.6
C98A C99A H99D 109.6
H99C C99A H99D 108.1
C99A C00A C01A 114.2(17)
C99A C00A H00A 108.7
C01A C00A H00A 108.7
C99A C00A H00B 108.7
C01A C00A H00B 108.7
H00A C00A H00B 107.6
C00A C01A C02A 111.7(17)
C00A C01A H01A 109.3
C02A C01A H01A 109.3
C00A C01A H01B 109.3
C02A C01A H01B 109.3
H01A C01A H01B 107.9
C97A C02A C01A 109.2(15)
C97A C02A H02A 109.8
C01A C02A H02A 109.8
C97A C02A H02B 109.8
C01A C02A H02B 109.8
H02A C02A H02B 108.3
C04A C03A C08A 121.5(15)
C04A C03A C95A 123.7(18)
C08A C03A C95A 103.9(14)
C04A C03A H03A 101.0
C08A C03A H03A 101.0
C95A C03A H03A 101.0
C03A C04A C05A 114.0(17)
C03A C04A H04A 108.8
C05A C04A H04A 108.8
C03A C04A H04B 108.8
C05A C04A H04B 108.8
H04A C04A H04B 107.6
C06A C05A C04A 109.5(15)
C06A C05A H05A 109.8
C04A C05A H05A 109.8
C06A C05A H05B 109.8
C04A C05A H05B 109.8
H05A C05A H05B 108.2
C07A C06A C05A 111.8(15)
C07A C06A H06A 109.3
C05A C06A H06A 109.3
C07A C06A H06B 109.3
C05A C06A H06B 109.3
H06A C06A H06B 107.9
C06A C07A C08A 108.5(17)
C06A C07A H07A 110.0
C08A C07A H07A 110.0
C06A C07A H07B 110.0
C08A C07A H07B 110.0
H07A C07A H07B 108.4
C03A C08A C07A 99.4(15)
C03A C08A H08A 111.9
C07A C08A H08A 111.9
C03A C08A H08B 111.9
C07A C08A H08B 111.9
H08A C08A H08B 109.6
C116 C111 C112 118.0(9)
C116 C111 C70 124.3(9)
C112 C111 C70 117.1(9)
C111 C112 C113 124.3(10)
C111 C112 H112 117.8
C113 C112 H112 117.8
C114 C113 C112 116.4(9)
C114 C113 C117 123.5(9)
C112 C113 C117 120.1(9)
C113 C114 C115 120.6(10)
C113 C114 H114 119.7
C115 C114 H114 119.7
C114 C115 C116 121.7(8)
C114 C115 C123 119.2(8)
C116 C115 C123 119.0(8)
C111 C116 C115 118.8(9)
C111 C116 H116 120.6
C115 C116 H116 120.6
C113 C117 C122 115.3(9)
C113 C117 C118 109.9(11)
C122 C117 C118 109.3(10)
C113 C117 H117 107.4
C122 C117 H117 107.4
C118 C117 H117 107.4
C119 C118 C117 112.8(10)
C119 C118 H11A 109.0
C117 C118 H11A 109.0
C119 C118 H11B 109.0
C117 C118 H11B 109.0
H11A C118 H11B 107.8
C120 C119 C118 112.4(9)
C120 C119 H11C 109.1
C118 C119 H11C 109.1
C120 C119 H11D 109.1
C118 C119 H11D 109.1
H11C C119 H11D 107.9
C119 C120 C121 111.5(10)
C119 C120 H12B 109.3
C121 C120 H12B 109.3
C119 C120 H12C 109.3
C121 C120 H12C 109.3
H12B C120 H12C 108.0
C120 C121 C122 111.8(10)
C120 C121 H12D 109.3
C122 C121 H12D 109.3
C120 C121 H12E 109.3
C122 C121 H12E 109.3
H12D C121 H12E 107.9
C117 C122 C121 111.5(9)
C117 C122 H12F 109.3
C121 C122 H12F 109.3
C117 C122 H12G 109.3
C121 C122 H12G 109.3
H12F C122 H12G 108.0
C124 C123 C128 123.2(6)
C124 C123 C115 119.3(7)
C128 C123 C115 117.5(6)
C123 C124 C125 119.0(5)
C123 C124 H12H 107.6
C125 C124 H12H 107.6
C123 C124 H12I 107.6
C125 C124 H12I 107.6
H12H C124 H12I 107.0
C126 C125 C124 101.6(5)
C126 C125 H12J 111.5
C124 C125 H12J 111.5
C126 C125 H12K 111.5
C124 C125 H12K 111.5
H12J C125 H12K 109.3
C127 C126 C125 115.6(5)
C127 C126 H12L 108.4
C125 C126 H12L 108.4
C127 C126 H12M 108.4
C125 C126 H12M 108.4
H12L C126 H12M 107.4
C126 C127 C128 116.9(4)
C126 C127 H12N 108.1
C128 C127 H12N 108.1
C126 C127 H12O 108.1
C128 C127 H12O 108.1
H12N C127 H12O 107.3
C123 C128 C127 115.7(4)
C123 C128 H12P 108.4
C127 C128 H12P 108.4
C123 C128 H12Q 108.4
C127 C128 H12Q 108.4
H12P C128 H12Q 107.4
C12B C11B C16B 119.6(7)
C12B C11B C70 118.9(7)
C16B C11B C70 121.4(8)
C11B C12B C13B 119.8(7)
C11B C12B H12R 120.1
C13B C12B H12R 120.1
C14B C13B C12B 118.6(7)
C14B C13B C17B 124.1(7)
C12B C13B C17B 117.2(7)
C15B C14B C13B 123.5(8)
C15B C14B H14B 118.3
C13B C14B H14B 118.3
C14B C15B C16B 116.4(7)
C14B C15B C23B 121.4(7)
C16B C15B C23B 122.2(7)
C15B C16B C11B 122.1(7)
C15B C16B H16B 119.0
C11B C16B H16B 119.0
C13B C17B C22B 114.4(7)
C13B C17B C18B 112.3(8)
C22B C17B C18B 109.9(7)
C13B C17B H17B 106.6
C22B C17B H17B 106.6
C18B C17B H17B 106.6
C19B C18B C17B 111.5(8)
C19B C18B H18E 109.3
C17B C18B H18E 109.3
C19B C18B H18F 109.3
C17B C18B H18F 109.3
H18E C18B H18F 108.0
C20B C19B C18B 111.3(8)
C20B C19B H19E 109.4
C18B C19B H19E 109.4
C20B C19B H19F 109.4
C18B C19B H19F 109.4
H19E C19B H19F 108.0
C19B C20B C21B 110.4(8)
C19B C20B H20E 109.6
C21B C20B H20E 109.6
C19B C20B H20F 109.6
C21B C20B H20F 109.6
H20E C20B H20F 108.1
C20B C21B C22B 111.2(8)
C20B C21B H21E 109.4
C22B C21B H21E 109.4
C20B C21B H21F 109.4
C22B C21B H21F 109.4
H21E C21B H21F 108.0
C21B C22B C17B 112.2(7)
C21B C22B H22E 109.2
C17B C22B H22E 109.2
C21B C22B H22F 109.2
C17B C22B H22F 109.2
H22E C22B H22F 107.9
C28B C23B C24B 111.2(5)
C28B C23B C15B 121.1(5)
C24B C23B C15B 111.5(5)
C28B C23B H23B 103.6
C24B C23B H23B 103.6
C15B C23B H23B 103.6
C23B C24B C25B 111.6(5)
C23B C24B H24E 109.3
C25B C24B H24E 109.3
C23B C24B H24F 109.3
C25B C24B H24F 109.3
H24E C24B H24F 108.0
C26B C25B C24B 101.7(5)
C26B C25B H25E 111.4
C24B C25B H25E 111.4
C26B C25B H25F 111.4
C24B C25B H25F 111.4
H25E C25B H25F 109.3
C27B C26B C25B 113.7(3)
C27B C26B H26E 108.8
C25B C26B H26E 108.8
C27B C26B H26F 108.8
C25B C26B H26F 108.8
H26E C26B H26F 107.7
C26B C27B C28B 113.5(3)
C26B C27B H27E 108.9
C28B C27B H27E 108.9
C26B C27B H27F 108.9
C28B C27B H27F 108.9
H27E C27B H27F 107.7
C23B C28B C27B 117.0(4)
C23B C28B H28E 121.5
C27B C28B H28E 121.5

loop_
_geom_bond_atom_site_label_1
_geom_bond_atom_site_label_2
_geom_bond_distance
C1 C51A 1.472(12)
C1 C31 1.527(2)
C1 C11A 1.530(12)
C1 C11 1.533(4)
C1 C51B 1.557(12)
C1 C51 1.578(11)
C1 H1 1.0000
C11 C12 1.387(5)
C11 C16 1.394(5)
C12 C13 1.401(4)
C12 H12 0.9500
C13 C14 1.394(4)
C13 C17 1.524(4)
C14 C15 1.416(5)
C14 H14 0.9500
C15 C16 1.389(5)
C15 C23 1.533(5)
C16 H16 0.9500
C17 C22 1.527(3)
C17 C18 1.538(3)
C17 H17 1.0000
C18 C19 1.529(3)
C18 H18A 0.9900
C18 H18B 0.9900
C19 C20 1.518(3)
C19 H19A 0.9900
C19 H19B 0.9900
C20 C21 1.521(3)
C20 H20A 0.9900
C20 H20B 0.9900
C21 C22 1.533(3)
C21 H21A 0.9900
C21 H21B 0.9900
C22 H22A 0.9900
C22 H22B 0.9900
C23 C24 1.465(5)
C23 C28 1.531(5)
C23 H23 1.0000
C24 C25 1.548(5)
C24 H24A 0.9900
C24 H24B 0.9900
C25 C26 1.521(4)
C25 H25A 0.9900
C25 H25B 0.9900
C26 C27 1.527(5)
C26 H26A 0.9900
C26 H26B 0.9900
C27 C28 1.542(5)
C27 H27A 0.9900
C27 H27B 0.9900
C28 H28A 0.9900
C28 H28B 0.9900
C11A C16A 1.381(13)
C11A C12A 1.388(12)
C12A C13A 1.393(11)
C12A H12A 0.9500
C13A C14A 1.379(12)
C13A C17A 1.532(10)
C14A C15A 1.373(12)
C14A H14A 0.9500
C15A C16A 1.414(13)
C15A C23A 1.507(12)
C16A H16A 0.9500
C17A C18A 1.516(9)
C17A C22A 1.520(9)
C17A H17A 1.0000
C18A C19A 1.534(9)
C18A H18C 0.9900
C18A H18D 0.9900
C19A C20A 1.501(10)
C19A H19C 0.9900
C19A H19D 0.9900
C20A C21A 1.517(10)
C20A H20C 0.9900
C20A H20D 0.9900
C21A C22A 1.532(9)
C21A H21C 0.9900
C21A H21D 0.9900
C22A H22C 0.9900
C22A H22D 0.9900
C23A C28A 1.474(13)
C23A C24A 1.673(12)
C23A H23A 1.0000
C24A C25A 1.562(13)
C24A H24C 0.9900
C24A H24D 0.9900
C25A C26A 1.535(13)
C25A H25C 0.9900
C25A H25D 0.9900
C26A C27A 1.487(13)
C26A H26C 0.9900
C26A H26D 0.9900
C27A C28A 1.515(13)
C27A H27C 0.9900
C27A H27D 0.9900
C28A H28C 0.9900
C28A H28D 0.9900
C31 C36 1.391(2)
C31 C32 1.396(2)
C32 C33 1.392(2)
C32 H32 0.9500
C33 C34 1.393(2)
C33 C37 1.518(2)
C34 C35 1.394(2)
C34 H34 0.9500
C35 C36 1.392(2)
C35 C43 1.518(2)
C36 H36 0.9500
C37 C42 1.531(2)
C37 C38 1.533(2)
C37 H37 1.0000
C38 C39 1.530(3)
C38 H38A 0.9900
C38 H38B 0.9900
C39 C40 1.521(3)
C39 H39A 0.9900
C39 H39B 0.9900
C40 C41 1.517(3)
C40 H40A 0.9900
C40 H40B 0.9900
C41 C42 1.533(2)
C41 H41A 0.9900
C41 H41B 0.9900
C42 H42A 0.9900
C42 H42B 0.9900
C43 C44 1.526(2)
C43 C48 1.530(2)
C43 H43 1.0000
C44 C45 1.533(2)
C44 H44A 0.9900
C44 H44B 0.9900
C45 C46 1.526(3)
C45 H45A 0.9900
C45 H45B 0.9900
C46 C47 1.513(3)
C46 H46A 0.9900
C46 H46B 0.9900
C47 C48 1.525(2)
C47 H47A 0.9900
C47 H47B 0.9900
C48 H48A 0.9900
C48 H48B 0.9900
C51 C56 1.415(12)
C51 C52 1.415(11)
C52 C53 1.394(10)
C52 H52 0.9500
C53 C54 1.389(10)
C53 C57 1.535(10)
C54 C55 1.394(11)
C54 H54 0.9500
C55 C56 1.395(12)
C55 C63 1.530(10)
C56 H56 0.9500
C57 C62 1.520(11)
C57 C58 1.521(11)
C57 H57 1.0000
C58 C59 1.536(12)
C58 H58A 0.9900
C58 H58B 0.9900
C59 C60 1.503(9)
C59 H59A 0.9900
C59 H59B 0.9900
C60 C61 1.540(10)
C60 H60A 0.9900
C60 H60B 0.9900
C61 C62 1.531(11)
C61 H61A 0.9900
C61 H61B 0.9900
C62 H62A 0.9900
C62 H62B 0.9900
C63 C68 1.503(10)
C63 C64 1.518(11)
C63 H63 1.0000
C64 C65 1.552(11)
C64 H64A 0.9900
C64 H64B 0.9900
C65 C66 1.527(11)
C65 H65A 0.9900
C65 H65B 0.9900
C66 C67 1.504(10)
C66 H66A 0.9900
C66 H66B 0.9900
C67 C68 1.530(11)
C67 H67A 0.9900
C67 H67B 0.9900
C68 H68A 0.9900
C68 H68B 0.9900
C51A C56A 1.381(11)
C51A C52A 1.382(11)
C52A C53A 1.387(10)
C52A H52A 0.9500
C53A C54A 1.394(10)
C53A C57A 1.526(9)
C54A C55A 1.379(10)
C54A H54A 0.9500
C55A C56A 1.390(10)
C55A C63A 1.524(10)
C56A H56A 0.9500
C57A C62A 1.524(10)
C57A C58A 1.546(9)
C57A H57A 1.0000
C58A C59A 1.516(8)
C58A H58C 0.9900
C58A H58D 0.9900
C59A C60A 1.503(9)
C59A H59C 0.9900
C59A H59D 0.9900
C60A C61A 1.523(10)
C60A H60C 0.9900
C60A H60D 0.9900
C61A C62A 1.536(10)
C61A H61C 0.9900
C61A H61D 0.9900
C62A H62C 0.9900
C62A H62D 0.9900
C63A C68A 1.507(10)
C63A C64A 1.520(10)
C63A H63A 1.0000
C64A C65A 1.537(10)
C64A H64C 0.9900
C64A H64D 0.9900
C65A C66A 1.534(9)
C65A H65C 0.9900
C65A H65D 0.9900
C66A C67A 1.496(10)
C66A H66C 0.9900
C66A H66D 0.9900
C67A C68A 1.537(11)
C67A H67C 0.9900
C67A H67D 0.9900
C68A H68C 0.9900
C68A H68D 0.9900
C51B C56B 1.387(10)
C51B C52B 1.414(10)
C52B C53B 1.398(9)
C52B H52B 0.9500
C53B C54B 1.392(10)
C53B C57B 1.531(9)
C54B C55B 1.380(9)
C54B H54B 0.9500
C55B C56B 1.394(10)
C55B C63B 1.522(9)
C56B H56B 0.9500
C57B C58B 1.534(8)
C57B C62B 1.536(7)
C57B H57B 1.0000
C58B C59B 1.525(9)
C58B H58E 0.9900
C58B H58F 0.9900
C59B C60B 1.503(7)
C59B H59E 0.9900
C59B H59F 0.9900
C60B C61B 1.526(7)
C60B H60E 0.9900
C60B H60F 0.9900
C61B C62B 1.528(7)
C61B H61E 0.9900
C61B H61F 0.9900
C62B H62E 0.9900
C62B H62F 0.9900
C63B C68B 1.516(10)
C63B C64B 1.529(10)
C63B H63B 1.0000
C64B C65B 1.536(10)
C64B H64E 0.9900
C64B H64F 0.9900
C65B C66B 1.514(9)
C65B H65E 0.9900
C65B H65F 0.9900
C66B C67B 1.506(9)
C66B H66E 0.9900
C66B H66F 0.9900
C67B C68B 1.535(10)
C67B H67E 0.9900
C67B H67F 0.9900
C68B H68E 0.9900
C68B H68F 0.9900
C70 C111 1.522(9)
C70 C91 1.526(2)
C70 C71 1.527(2)
C70 C11B 1.540(7)
C70 C91A 1.549(14)
C70 H70 1.0000
C71 C72 1.390(2)
C71 C76 1.395(2)
C72 C73 1.396(2)
C72 H72 0.9500
C73 C74 1.390(2)
C73 C77 1.516(2)
C74 C75 1.394(2)
C74 H74 0.9500
C75 C76 1.395(2)
C75 C83 1.518(2)
C76 H76 0.9500
C77 C82 1.504(3)
C77 C78 1.533(3)
C77 H77 1.0000
C78 C79 1.528(3)
C78 H78A 0.9900
C78 H78B 0.9900
C79 C80 1.485(4)
C79 H79A 0.9900
C79 H79B 0.9900
C80 C81 1.549(4)
C80 H80A 0.9900
C80 H80B 0.9900
C81 C82 1.541(3)
C81 H81A 0.9900
C81 H81B 0.9900
C82 H82A 0.9900
C82 H82B 0.9900
C83 C88 1.519(2)
C83 C84 1.529(2)
C83 H83 1.0000
C84 C85 1.531(3)
C84 H84A 0.9900
C84 H84B 0.9900
C85 C86 1.525(3)
C85 H85A 0.9900
C85 H85B 0.9900
C86 C87 1.516(3)
C86 H86A 0.9900
C86 H86B 0.9900
C87 C88 1.529(3)
C87 H87A 0.9900
C87 H87B 0.9900
C88 H88A 0.9900
C88 H88B 0.9900
C91 C96 1.392(3)
C91 C92 1.394(3)
C92 C93 1.393(3)
C92 H92 0.9500
C93 C94 1.388(3)
C93 C97 1.519(3)
C94 C95 1.394(3)
C94 H94 0.9500
C95 C96 1.387(3)
C95 C103 1.514(3)
C96 H96 0.9500
C97 C98 1.488(4)
C97 C102 1.522(4)
C97 H97 1.0000
C98 C99 1.532(3)
C98 H98A 0.9900
C98 H98B 0.9900
C99 C100 1.506(4)
C99 H99A 0.9900
C99 H99B 0.9900
C100 C101 1.491(4)
C100 H10A 0.9900
C100 H10B 0.9900
C101 C102 1.542(3)
C101 H10C 0.9900
C101 H10D 0.9900
C102 H10E 0.9900
C102 H10F 0.9900
C103 C108 1.514(3)
C103 C104 1.527(3)
C103 H103 1.0000
C104 C105 1.527(3)
C104 H10G 0.9900
C104 H10H 0.9900
C105 C106 1.530(3)
C105 H10I 0.9900
C105 H10J 0.9900
C106 C107 1.531(3)
C106 H10K 0.9900
C106 H10L 0.9900
C107 C108 1.532(3)
C107 H10M 0.9900
C107 H10N 0.9900
C108 H10O 0.9900
C108 H10P 0.9900
C91A C92A 1.398(14)
C91A C96A 1.407(14)
C92A C93A 1.397(14)
C92A H92A 0.9500
C93A C94A 1.396(14)
C93A C97A 1.525(13)
C94A C95A 1.372(13)
C94A H94A 0.9500
C95A C96A 1.406(14)
C95A C03A 1.518(13)
C96A H96A 0.9500
C97A C98A 1.528(15)
C97A C02A 1.535(15)
C97A H97A 1.0000
C98A C99A 1.530(14)
C98A H98C 0.9900
C98A H98D 0.9900
C99A C00A 1.507(14)
C99A H99C 0.9900
C99A H99D 0.9900
C00A C01A 1.515(15)
C00A H00A 0.9900
C00A H00B 0.9900
C01A C02A 1.540(14)
C01A H01A 0.9900
C01A H01B 0.9900
C02A H02A 0.9900
C02A H02B 0.9900
C03A C04A 1.466(14)
C03A C08A 1.479(14)
C03A H03A 1.0000
C04A C05A 1.556(14)
C04A H04A 0.9900
C04A H04B 0.9900
C05A C06A 1.530(14)
C05A H05A 0.9900
C05A H05B 0.9900
C06A C07A 1.498(14)
C06A H06A 0.9900
C06A H06B 0.9900
C07A C08A 1.551(14)
C07A H07A 0.9900
C07A H07B 0.9900
C08A H08A 0.9900
C08A H08B 0.9900
C111 C116 1.379(10)
C111 C112 1.382(10)
C112 C113 1.390(10)
C112 H112 0.9500
C113 C114 1.376(10)
C113 C117 1.514(9)
C114 C115 1.384(9)
C114 H114 0.9500
C115 C116 1.391(9)
C115 C123 1.512(8)
C116 H116 0.9500
C117 C122 1.520(10)
C117 C118 1.530(10)
C117 H117 1.0000
C118 C119 1.522(10)
C118 H11A 0.9900
C118 H11B 0.9900
C119 C120 1.511(10)
C119 H11C 0.9900
C119 H11D 0.9900
C120 C121 1.516(10)
C120 H12B 0.9900
C120 H12C 0.9900
C121 C122 1.522(9)
C121 H12D 0.9900
C121 H12E 0.9900
C122 H12F 0.9900
C122 H12G 0.9900
C123 C124 1.322(8)
C123 C128 1.415(7)
C124 C125 1.597(7)
C124 H12H 0.9900
C124 H12I 0.9900
C125 C126 1.539(7)
C125 H12J 0.9900
C125 H12K 0.9900
C126 C127 1.415(7)
C126 H12L 0.9900
C126 H12M 0.9900
C127 C128 1.522(5)
C127 H12N 0.9900
C127 H12O 0.9900
C128 H12P 0.9900
C128 H12Q 0.9900
C11B C12B 1.389(8)
C11B C16B 1.410(8)
C12B C13B 1.403(8)
C12B H12R 0.9500
C13B C14B 1.395(8)
C13B C17B 1.519(7)
C14B C15B 1.394(8)
C14B H14B 0.9500
C15B C16B 1.394(8)
C15B C23B 1.529(7)
C16B H16B 0.9500
C17B C22B 1.532(8)
C17B C18B 1.536(8)
C17B H17B 1.0000
C18B C19B 1.526(8)
C18B H18E 0.9900
C18B H18F 0.9900
C19B C20B 1.519(8)
C19B H19E 0.9900
C19B H19F 0.9900
C20B C21B 1.524(9)
C20B H20E 0.9900
C20B H20F 0.9900
C21B C22B 1.529(8)
C21B H21E 0.9900
C21B H21F 0.9900
C22B H22E 0.9900
C22B H22F 0.9900
C23B C28B 1.319(6)
C23B C24B 1.527(7)
C23B H23B 1.0000
C24B C25B 1.614(7)
C24B H24E 0.9900
C24B H24F 0.9900
C25B C26B 1.511(6)
C25B H25E 0.9900
C25B H25F 0.9900
C26B C27B 1.476(5)
C26B H26E 0.9900
C26B H26F 0.9900
C27B C28B 1.533(5)
C27B H27E 0.9900
C27B H27F 0.9900
C28B H28E 0.9500
